data_7041795
loop_
_publ_author_name
'Crujeiras, Pablo'
'Rodr\'iguez-Rey, Jos\'e Luis'
'Sousa-Pedrares, Antonio'

_publ_section_title
;
 Deactivation of the coordinating ability of the iminophosphorane group by
 the effect of ortho-carborane.
;
_journal_issue 8
_journal_name_full 'Dalton transactions (Cambridge, England : 2003)'
_journal_page_first 2572
_journal_page_last 2593
_journal_paper_doi 10.1039/c6dt04592h
_journal_volume 46
_journal_year 2017
_chemical_formula_sum 'C65 H72 B20 N2 P4 Pd S2'
_chemical_formula_weight 1391.84
_space_group_crystal_system orthorhombic
_space_group_IT_number 61
_space_group_name_Hall '-P 2ac 2ab'
_space_group_name_H-M_alt 'P b c a'
_symmetry_space_group_name_Hall '-P 2ac 2ab'
_symmetry_space_group_name_H-M 'P b c a'
_atom_sites_solution_hydrogens geom
_audit_creation_method SHELXL-2014/7
_audit_update_record
;
2016-10-27 deposited with the CCDC.
2017-01-20 downloaded from the CCDC.
;
_cell_angle_alpha 90
_cell_angle_beta 90
_cell_angle_gamma 90
_cell_formula_units_Z 8
_cell_length_a 19.5245(11)
_cell_length_b 17.5596(11)
_cell_length_c 44.352(3)
_cell_measurement_reflns_used 1891
_cell_measurement_temperature 100(2)
_cell_measurement_theta_max 21.06
_cell_measurement_theta_min 2.41
_cell_volume 15205.7(16)
_computing_cell_refinement 'BRUKER APEX2'
_computing_data_collection 'BRUKER APEX2'
_computing_data_reduction 'Bruker SAINT'
_computing_structure_refinement 'SHELXL-2014/7 (Sheldrick, 2014)'
_computing_structure_solution SHELXT-2014
_diffrn_ambient_temperature 100(2)
_diffrn_measured_fraction_theta_full 1.000
_diffrn_measured_fraction_theta_max 1.000
_diffrn_measurement_device_type 'Bruker X8 Kappa APEXII'
_diffrn_measurement_method 'omega and phi scans'
_diffrn_radiation_type MoK\a
_diffrn_radiation_wavelength 0.71073
_diffrn_reflns_av_R_equivalents 0.1668
_diffrn_reflns_av_unetI/netI 0.1299
_diffrn_reflns_Laue_measured_fraction_full 1.000
_diffrn_reflns_Laue_measured_fraction_max 1.000
_diffrn_reflns_limit_h_max 17
_diffrn_reflns_limit_h_min -23
_diffrn_reflns_limit_k_max 16
_diffrn_reflns_limit_k_min -21
_diffrn_reflns_limit_l_max 53
_diffrn_reflns_limit_l_min -53
_diffrn_reflns_number 105801
_diffrn_reflns_point_group_measured_fraction_full 1.000
_diffrn_reflns_point_group_measured_fraction_max 1.000
_diffrn_reflns_theta_full 25.242
_diffrn_reflns_theta_max 25.350
_diffrn_reflns_theta_min 1.390
_exptl_absorpt_coefficient_mu 0.422
_exptl_absorpt_correction_T_max 1.0000
_exptl_absorpt_correction_T_min 0.7494
_exptl_absorpt_correction_type multi-scan
_exptl_absorpt_process_details
;
 Sheldrick, G.M. SADABS: Program for absorption correction
 using area detector data. University of G\"ottingen, Germany, 1996.
;
_exptl_crystal_colour Orange
_exptl_crystal_density_diffrn 1.216
_exptl_crystal_description Prism
_exptl_crystal_F_000 5712
_exptl_crystal_size_max 0.240
_exptl_crystal_size_mid 0.100
_exptl_crystal_size_min 0.080
_refine_diff_density_max 0.500
_refine_diff_density_min -0.805
_refine_diff_density_rms 0.093
_refine_ls_extinction_method none
_refine_ls_goodness_of_fit_ref 1.011
_refine_ls_hydrogen_treatment constr
_refine_ls_matrix_type full
_refine_ls_number_parameters 847
_refine_ls_number_reflns 13928
_refine_ls_number_restraints 0
_refine_ls_restrained_S_all 1.011
_refine_ls_R_factor_all 0.1311
_refine_ls_R_factor_gt 0.0641
_refine_ls_shift/su_max 0.002
_refine_ls_shift/su_mean 0.000
_refine_ls_structure_factor_coef Fsqd
_refine_ls_weighting_details 'w=1/[\s^2^(Fo^2^)+(0.0623P)^2^+6.5151P] where P=(Fo^2^+2Fc^2^)/3'
_refine_ls_weighting_scheme calc
_refine_ls_wR_factor_gt 0.1283
_refine_ls_wR_factor_ref 0.1519
_reflns_Friedel_coverage 0.000
_reflns_number_gt 8114
_reflns_number_total 13928
_reflns_threshold_expression 'I > 2\s(I)'
_cod_data_source_file c6dt04592h2.cif
_cod_data_source_block PdL1dppm
_cod_depositor_comments 'Adding full bibliography for 7041791--7041802.cif.'
_cod_original_cell_volume 15205.9(16)
_cod_database_code 7041795
_shelx_shelxl_version_number 2014/7
_shelx_space_group_comment
;
The symmetry employed for this shelxl refinement is uniquely defined
by the following loop, which should always be used as a source of
symmetry information in preference to the above space-group names.
They are only intended as comments.
;
_shelx_estimated_absorpt_t_min 0.905
_shelx_estimated_absorpt_t_max 0.967
_platon_squeeze_void_probe_radius 1.20

loop_
_space_group_symop_operation_xyz
'x, y, z'
'-x+1/2, -y, z+1/2'
'x+1/2, -y+1/2, -z'
'-x, y+1/2, -z+1/2'
'-x, -y, -z'
'x-1/2, y, -z-1/2'
'-x-1/2, y-1/2, z'
'x, -y-1/2, z-1/2'

loop_
_atom_site_label
_atom_site_type_symbol
_atom_site_fract_x
_atom_site_fract_y
_atom_site_fract_z
_atom_site_U_iso_or_equiv
_atom_site_adp_type
_atom_site_occupancy
_atom_site_site_symmetry_order
_atom_site_calc_flag
_atom_site_refinement_flags_posn
_atom_site_refinement_flags_adp
Pd1 Pd 0.43251(2) 0.07158(2) 0.64022(2) 0.02109(12) Uani 1 1 d . .
S1 S 0.46807(6) 0.08202(7) 0.58944(3) 0.0233(3) Uani 1 1 d . .
S2 S 0.54368(6) 0.11444(8) 0.65052(3) 0.0245(3) Uani 1 1 d . .
P1 P 0.63140(6) 0.21352(8) 0.54519(3) 0.0240(3) Uani 1 1 d . .
P2 P 0.67655(6) -0.09474(8) 0.65222(4) 0.0289(4) Uani 1 1 d . .
P3 P 0.33032(6) 0.01494(8) 0.62961(3) 0.0253(4) Uani 1 1 d . .
P4 P 0.36967(6) 0.07230(8) 0.68406(3) 0.0243(3) Uani 1 1 d . .
N1 N 0.56961(17) 0.2167(2) 0.56820(9) 0.0223(10) Uani 1 1 d . .
N2 N 0.66024(18) -0.0105(2) 0.66177(10) 0.0271(11) Uani 1 1 d . .
B3 B 0.4562(3) 0.2532(3) 0.59629(15) 0.0264(15) Uani 1 1 d . .
H3 H 0.4815 0.2510 0.6189 0.032 Uiso 1 1 calc R U
B4 B 0.4724(3) 0.3278(4) 0.57018(15) 0.0321(17) Uani 1 1 d . .
H4 H 0.5061 0.3776 0.5757 0.039 Uiso 1 1 calc R U
B5 B 0.4700(3) 0.2846(4) 0.53361(16) 0.0312(17) Uani 1 1 d . .
H5 H 0.5025 0.3044 0.5143 0.037 Uiso 1 1 calc R U
B6 B 0.4505(3) 0.1863(4) 0.53897(15) 0.0270(16) Uani 1 1 d . .
H6 H 0.4725 0.1408 0.5242 0.032 Uiso 1 1 calc R U
B7 B 0.3705(3) 0.2203(4) 0.59084(16) 0.0311(17) Uani 1 1 d . .
H7 H 0.3384 0.1995 0.6101 0.037 Uiso 1 1 calc R U
B8 B 0.3910(3) 0.3180(4) 0.58644(17) 0.0356(18) Uani 1 1 d . .
H8 H 0.3716 0.3614 0.6028 0.043 Uiso 1 1 calc R U
B9 B 0.3985(3) 0.3375(4) 0.54726(17) 0.0398(19) Uani 1 1 d . .
H9 H 0.3838 0.3937 0.5372 0.048 Uiso 1 1 calc R U
B10 B 0.3848(3) 0.2501(4) 0.52771(17) 0.0345(18) Uani 1 1 d . .
H10 H 0.3618 0.2484 0.5046 0.041 Uiso 1 1 calc R U
B11 B 0.3658(3) 0.1781(4) 0.55403(14) 0.0282(16) Uani 1 1 d . .
H11 H 0.3307 0.1297 0.5484 0.034 Uiso 1 1 calc R U
B12 B 0.3356(3) 0.2723(4) 0.55994(16) 0.0386(19) Uani 1 1 d . .
H12 H 0.2797 0.2861 0.5585 0.046 Uiso 1 1 calc R U
B103 B 0.5643(3) 0.0121(4) 0.70474(15) 0.0303(16) Uani 1 1 d . .
H103 H 0.5275 -0.0311 0.6956 0.036 Uiso 1 1 calc R U
B104 B 0.6421(3) -0.0140(4) 0.72361(15) 0.0361(18) Uani 1 1 d . .
H104 H 0.6559 -0.0748 0.7282 0.043 Uiso 1 1 calc R U
B105 B 0.7045(3) 0.0562(4) 0.71375(15) 0.0348(18) Uani 1 1 d . .
H105 H 0.7605 0.0437 0.7115 0.042 Uiso 1 1 calc R U
B106 B 0.6626(3) 0.1216(4) 0.68962(15) 0.0297(16) Uani 1 1 d . .
H106 H 0.6897 0.1500 0.6704 0.036 Uiso 1 1 calc R U
B107 B 0.5364(3) 0.1008(4) 0.72011(14) 0.0297(16) Uani 1 1 d . .
H107 H 0.4808 0.1157 0.7223 0.036 Uiso 1 1 calc R U
B108 B 0.5750(3) 0.0317(4) 0.74382(16) 0.0365(18) Uani 1 1 d . .
H108 H 0.5446 0.0010 0.7615 0.044 Uiso 1 1 calc R U
B109 B 0.6622(3) 0.0589(4) 0.74931(16) 0.0377(18) Uani 1 1 d . .
H109 H 0.6899 0.0464 0.7709 0.045 Uiso 1 1 calc R U
B110 B 0.6768(3) 0.1444(4) 0.72815(15) 0.0367(18) Uani 1 1 d . .
H110 H 0.7145 0.1889 0.7354 0.044 Uiso 1 1 calc R U
B111 B 0.5982(3) 0.1699(4) 0.71069(15) 0.0337(17) Uani 1 1 d . .
H111 H 0.5847 0.2310 0.7065 0.040 Uiso 1 1 calc R U
B112 B 0.5977(3) 0.1294(4) 0.74743(16) 0.0354(18) Uani 1 1 d . .
H112 H 0.5833 0.1634 0.7678 0.042 Uiso 1 1 calc R U
C1 C 0.5038(2) 0.2400(3) 0.56381(12) 0.0236(13) Uani 1 1 d . .
C2 C 0.4364(2) 0.1701(3) 0.57650(11) 0.0217(12) Uani 1 1 d . .
C3 C 0.6989(2) 0.1623(3) 0.56382(13) 0.0222(13) Uani 1 1 d . .
C4 C 0.6922(2) 0.1409(3) 0.59338(13) 0.0289(14) Uani 1 1 d . .
H4A H 0.6496 0.1468 0.6034 0.035 Uiso 1 1 calc R U
C5 C 0.7483(3) 0.1103(3) 0.60872(13) 0.0398(16) Uani 1 1 d . .
H5A H 0.7435 0.0949 0.6291 0.048 Uiso 1 1 calc R U
C6 C 0.8101(3) 0.1024(3) 0.59448(15) 0.0379(16) Uani 1 1 d . .
H6A H 0.8488 0.0840 0.6053 0.045 Uiso 1 1 calc R U
C7 C 0.8160(2) 0.1215(3) 0.56417(15) 0.0376(16) Uani 1 1 d . .
H7A H 0.8582 0.1133 0.5540 0.045 Uiso 1 1 calc R U
C8 C 0.7611(2) 0.1523(3) 0.54858(14) 0.0321(14) Uani 1 1 d . .
H8A H 0.7655 0.1663 0.5280 0.038 Uiso 1 1 calc R U
C9 C 0.6173(2) 0.1667(3) 0.50945(12) 0.0231(13) Uani 1 1 d . .
C10 C 0.6161(2) 0.0876(3) 0.50959(14) 0.0333(15) Uani 1 1 d . .
H10A H 0.6267 0.0606 0.5275 0.040 Uiso 1 1 calc R U
C11 C 0.5992(2) 0.0477(4) 0.48330(16) 0.0416(17) Uani 1 1 d . .
H11A H 0.5977 -0.0064 0.4834 0.050 Uiso 1 1 calc R U
C12 C 0.5847(3) 0.0875(4) 0.45726(16) 0.0444(18) Uani 1 1 d . .
H12A H 0.5736 0.0608 0.4393 0.053 Uiso 1 1 calc R U
C13 C 0.5865(3) 0.1655(4) 0.45735(14) 0.0435(17) Uani 1 1 d . .
H13 H 0.5768 0.1922 0.4392 0.052 Uiso 1 1 calc R U
C14 C 0.6018(2) 0.2064(3) 0.48291(13) 0.0319(14) Uani 1 1 d . .
H14 H 0.6020 0.2605 0.4826 0.038 Uiso 1 1 calc R U
C15 C 0.6701(2) 0.3050(3) 0.53877(12) 0.0239(13) Uani 1 1 d . .
C16 C 0.7147(2) 0.3212(3) 0.51501(13) 0.0300(14) Uani 1 1 d . .
H16 H 0.7200 0.2861 0.4989 0.036 Uiso 1 1 calc R U
C17 C 0.7510(3) 0.3890(3) 0.51517(14) 0.0374(16) Uani 1 1 d . .
H17 H 0.7820 0.3999 0.4992 0.045 Uiso 1 1 calc R U
C18 C 0.7426(3) 0.4404(3) 0.53826(15) 0.0409(17) Uani 1 1 d . .
H18 H 0.7669 0.4873 0.5379 0.049 Uiso 1 1 calc R U
C19 C 0.6990(3) 0.4244(3) 0.56181(15) 0.0425(16) Uani 1 1 d . .
H19 H 0.6938 0.4599 0.5778 0.051 Uiso 1 1 calc R U
C20 C 0.6630(2) 0.3569(3) 0.56214(13) 0.0303(14) Uani 1 1 d . .
H20 H 0.6331 0.3458 0.5785 0.036 Uiso 1 1 calc R U
C21 C 0.6462(2) 0.0227(3) 0.68853(13) 0.0289(14) Uani 1 1 d . .
C22 C 0.5764(2) 0.0980(3) 0.68689(12) 0.0253(13) Uani 1 1 d . .
C23 C 0.7681(2) -0.1123(3) 0.65056(12) 0.0268(13) Uani 1 1 d . .
C24 C 0.8124(2) -0.0493(3) 0.65313(12) 0.0310(14) Uani 1 1 d . .
H24 H 0.7941 -0.0001 0.6571 0.037 Uiso 1 1 calc R U
C25 C 0.8823(2) -0.0587(3) 0.64988(12) 0.0308(14) Uani 1 1 d . .
H25 H 0.9118 -0.0158 0.6513 0.037 Uiso 1 1 calc R U
C26 C 0.9095(2) -0.1292(3) 0.64468(12) 0.0299(14) Uani 1 1 d . .
H26 H 0.9576 -0.1350 0.6426 0.036 Uiso 1 1 calc R U
C27 C 0.8668(2) -0.1931(3) 0.64243(13) 0.0357(15) Uani 1 1 d . .
H27 H 0.8858 -0.2422 0.6391 0.043 Uiso 1 1 calc R U
C28 C 0.7964(2) -0.1840(3) 0.64513(13) 0.0351(15) Uani 1 1 d . .
H28 H 0.7672 -0.2271 0.6433 0.042 Uiso 1 1 calc R U
C29 C 0.6388(2) -0.1719(3) 0.67356(13) 0.0327(15) Uani 1 1 d . .
C30 C 0.6751(3) -0.2153(3) 0.69433(14) 0.0466(18) Uani 1 1 d . .
H30 H 0.7227 -0.2066 0.6972 0.056 Uiso 1 1 calc R U
C31 C 0.6419(3) -0.2713(4) 0.71100(16) 0.063(2) Uani 1 1 d . .
H31 H 0.6672 -0.3016 0.7248 0.076 Uiso 1 1 calc R U
C32 C 0.5723(3) -0.2831(4) 0.70753(17) 0.070(2) Uani 1 1 d . .
H32 H 0.5498 -0.3217 0.7188 0.084 Uiso 1 1 calc R U
C33 C 0.5354(3) -0.2384(4) 0.68752(16) 0.061(2) Uani 1 1 d . .
H33 H 0.4875 -0.2461 0.6852 0.074 Uiso 1 1 calc R U
C34 C 0.5684(3) -0.1826(4) 0.67087(14) 0.0455(17) Uani 1 1 d . .
H34 H 0.5427 -0.1514 0.6575 0.055 Uiso 1 1 calc R U
C35 C 0.6449(2) -0.1073(3) 0.61418(13) 0.0264(13) Uani 1 1 d . .
C36 C 0.6535(2) -0.1760(3) 0.59905(14) 0.0358(15) Uani 1 1 d . .
H36 H 0.6775 -0.2165 0.6086 0.043 Uiso 1 1 calc R U
C37 C 0.6278(3) -0.1862(3) 0.57054(15) 0.0432(17) Uani 1 1 d . .
H37 H 0.6344 -0.2332 0.5603 0.052 Uiso 1 1 calc R U
C38 C 0.5920(2) -0.1274(3) 0.55661(13) 0.0323(15) Uani 1 1 d . .
H38 H 0.5732 -0.1344 0.5370 0.039 Uiso 1 1 calc R U
C39 C 0.5839(2) -0.0592(3) 0.57134(13) 0.0279(14) Uani 1 1 d . .
H39 H 0.5603 -0.0188 0.5616 0.033 Uiso 1 1 calc R U
C40 C 0.6092(2) -0.0481(3) 0.60013(12) 0.0261(13) Uani 1 1 d . .
H40 H 0.6026 -0.0009 0.6102 0.031 Uiso 1 1 calc R U
C41 C 0.2892(2) 0.0397(3) 0.66536(12) 0.0291(14) Uani 1 1 d . .
H41A H 0.2684 -0.0048 0.6755 0.035 Uiso 1 1 calc R U
H41B H 0.2550 0.0810 0.6632 0.035 Uiso 1 1 calc R U
C42 C 0.3422(2) -0.0868(3) 0.63030(12) 0.0268(13) Uani 1 1 d . .
C43 C 0.4061(2) -0.1190(3) 0.62532(12) 0.0307(14) Uani 1 1 d . .
H43 H 0.4439 -0.0874 0.6204 0.037 Uiso 1 1 calc R U
C44 C 0.4149(3) -0.1963(3) 0.62753(14) 0.0371(16) Uani 1 1 d . .
H44 H 0.4589 -0.2176 0.6239 0.045 Uiso 1 1 calc R U
C45 C 0.3609(3) -0.2438(3) 0.63488(14) 0.0425(17) Uani 1 1 d . .
H45 H 0.3678 -0.2972 0.6366 0.051 Uiso 1 1 calc R U
C46 C 0.2966(3) -0.2126(4) 0.63974(14) 0.0452(17) Uani 1 1 d . .
H46 H 0.2591 -0.2449 0.6445 0.054 Uiso 1 1 calc R U
C47 C 0.2868(3) -0.1354(3) 0.63772(13) 0.0343(15) Uani 1 1 d . .
H47 H 0.2427 -0.1145 0.6413 0.041 Uiso 1 1 calc R U
C48 C 0.2703(2) 0.0333(3) 0.59939(13) 0.0277(14) Uani 1 1 d . .
C49 C 0.2653(2) -0.0168(3) 0.57545(12) 0.0328(14) Uani 1 1 d . .
H49 H 0.2912 -0.0626 0.5754 0.039 Uiso 1 1 calc R U
C50 C 0.2220(3) 0.0004(4) 0.55154(13) 0.0419(17) Uani 1 1 d . .
H50 H 0.2189 -0.0335 0.5349 0.050 Uiso 1 1 calc R U
C51 C 0.1831(3) 0.0669(4) 0.55175(15) 0.0439(17) Uani 1 1 d . .
H51 H 0.1534 0.0781 0.5354 0.053 Uiso 1 1 calc R U
C52 C 0.1879(2) 0.1164(4) 0.57568(14) 0.0375(16) Uani 1 1 d . .
H52 H 0.1615 0.1618 0.5759 0.045 Uiso 1 1 calc R U
C53 C 0.2312(2) 0.0997(3) 0.59941(13) 0.0315(14) Uani 1 1 d . .
H53 H 0.2344 0.1339 0.6159 0.038 Uiso 1 1 calc R U
C54 C 0.3776(2) 0.0107(3) 0.71638(13) 0.0244(13) Uani 1 1 d . .
C55 C 0.3747(2) 0.0364(4) 0.74566(14) 0.0368(15) Uani 1 1 d . .
H55 H 0.3677 0.0891 0.7493 0.044 Uiso 1 1 calc R U
C56 C 0.3818(3) -0.0128(4) 0.76993(14) 0.0410(16) Uani 1 1 d . .
H56 H 0.3806 0.0063 0.7900 0.049 Uiso 1 1 calc R U
C57 C 0.3908(3) -0.0899(4) 0.76474(16) 0.0454(18) Uani 1 1 d . .
H57 H 0.3948 -0.1241 0.7813 0.054 Uiso 1 1 calc R U
C58 C 0.3939(3) -0.1172(4) 0.73546(17) 0.0480(18) Uani 1 1 d . .
H58 H 0.4001 -0.1701 0.7319 0.058 Uiso 1 1 calc R U
C59 C 0.3879(2) -0.0675(3) 0.71156(14) 0.0377(15) Uani 1 1 d . .
H59 H 0.3908 -0.0864 0.6915 0.045 Uiso 1 1 calc R U
C60 C 0.3534(2) 0.1690(3) 0.69556(12) 0.0268(13) Uani 1 1 d . .
C61 C 0.4022(3) 0.2252(3) 0.68995(13) 0.0374(15) Uani 1 1 d . .
H61 H 0.4446 0.2117 0.6809 0.045 Uiso 1 1 calc R U
C62 C 0.3898(3) 0.3006(4) 0.69742(14) 0.0467(17) Uani 1 1 d . .
H62 H 0.4240 0.3379 0.6938 0.056 Uiso 1 1 calc R U
C63 C 0.3280(3) 0.3218(4) 0.71002(14) 0.0497(18) Uani 1 1 d . .
H63 H 0.3195 0.3737 0.7148 0.060 Uiso 1 1 calc R U
C64 C 0.2790(3) 0.2674(4) 0.71555(14) 0.0500(18) Uani 1 1 d . .
H64 H 0.2364 0.2823 0.7241 0.060 Uiso 1 1 calc R U
C65 C 0.2904(3) 0.1913(3) 0.70890(13) 0.0369(15) Uani 1 1 d . .
H65 H 0.2563 0.1543 0.7132 0.044 Uiso 1 1 calc R U

loop_
_atom_site_aniso_label
_atom_site_aniso_U_11
_atom_site_aniso_U_22
_atom_site_aniso_U_33
_atom_site_aniso_U_23
_atom_site_aniso_U_13
_atom_site_aniso_U_12
Pd1 0.01431(17) 0.0242(2) 0.0248(3) -0.0016(2) 0.00008(17) -0.00202(15)
S1 0.0183(6) 0.0238(8) 0.0277(9) -0.0026(7) 0.0014(5) 0.0021(5)
S2 0.0155(6) 0.0288(8) 0.0291(9) 0.0020(7) -0.0029(5) -0.0033(5)
P1 0.0164(6) 0.0245(9) 0.0309(10) -0.0026(7) 0.0023(6) -0.0007(5)
P2 0.0184(6) 0.0291(9) 0.0392(10) 0.0069(7) -0.0013(6) 0.0018(5)
P3 0.0166(6) 0.0311(9) 0.0281(9) -0.0052(7) 0.0007(6) -0.0050(5)
P4 0.0186(6) 0.0293(9) 0.0251(9) -0.0027(7) 0.0025(6) -0.0013(6)
N1 0.0159(19) 0.024(3) 0.027(3) -0.004(2) 0.0047(18) 0.0015(17)
N2 0.021(2) 0.027(3) 0.033(3) -0.001(2) 0.001(2) 0.0045(18)
B3 0.019(3) 0.022(4) 0.038(4) -0.010(3) 0.005(3) -0.001(2)
B4 0.029(3) 0.021(4) 0.046(5) 0.005(3) 0.006(3) 0.007(3)
B5 0.024(3) 0.032(4) 0.038(5) 0.002(3) 0.003(3) 0.007(3)
B6 0.016(3) 0.034(4) 0.031(4) -0.004(3) -0.004(3) 0.001(2)
B7 0.013(3) 0.034(4) 0.046(5) 0.001(4) 0.002(3) 0.007(2)
B8 0.017(3) 0.037(4) 0.052(5) 0.001(4) 0.005(3) 0.012(3)
B9 0.028(3) 0.037(5) 0.055(6) 0.005(4) -0.001(3) 0.015(3)
B10 0.021(3) 0.038(5) 0.044(5) 0.006(4) -0.007(3) 0.013(3)
B11 0.013(3) 0.043(4) 0.028(4) 0.005(3) -0.006(3) 0.005(2)
B12 0.021(3) 0.043(5) 0.052(5) 0.007(4) -0.002(3) 0.007(3)
B103 0.018(3) 0.038(4) 0.035(4) 0.008(3) 0.002(3) -0.002(3)
B104 0.023(3) 0.053(5) 0.032(5) 0.011(4) -0.002(3) -0.004(3)
B105 0.021(3) 0.055(5) 0.029(4) 0.001(4) -0.006(3) -0.009(3)
B106 0.019(3) 0.036(4) 0.034(5) -0.003(3) -0.002(3) -0.004(3)
B107 0.025(3) 0.037(4) 0.026(4) -0.004(3) 0.003(3) -0.004(3)
B108 0.023(3) 0.056(5) 0.030(5) 0.003(4) -0.001(3) -0.008(3)
B109 0.028(3) 0.058(5) 0.027(4) 0.005(4) -0.004(3) -0.006(3)
B110 0.025(3) 0.052(5) 0.033(5) -0.001(4) -0.003(3) -0.015(3)
B111 0.024(3) 0.040(5) 0.037(5) -0.009(4) -0.004(3) -0.008(3)
B112 0.028(3) 0.043(5) 0.035(5) 0.002(4) 0.000(3) -0.006(3)
C1 0.019(2) 0.020(3) 0.031(4) -0.001(3) 0.003(2) -0.003(2)
C2 0.012(2) 0.025(3) 0.028(3) -0.002(3) 0.001(2) 0.003(2)
C3 0.013(2) 0.019(3) 0.034(4) 0.000(3) -0.005(2) -0.0014(19)
C4 0.025(3) 0.022(3) 0.040(4) 0.001(3) 0.002(3) 0.006(2)
C5 0.047(3) 0.044(4) 0.028(4) 0.004(3) 0.000(3) 0.015(3)
C6 0.026(3) 0.039(4) 0.048(5) 0.002(3) -0.011(3) 0.008(2)
C7 0.013(3) 0.028(4) 0.071(5) -0.006(3) 0.002(3) 0.001(2)
C8 0.024(3) 0.027(4) 0.045(4) 0.000(3) 0.001(3) -0.001(2)
C9 0.013(2) 0.028(4) 0.028(4) -0.008(3) 0.004(2) -0.001(2)
C10 0.020(3) 0.034(4) 0.047(4) -0.005(3) 0.002(3) 0.003(2)
C11 0.021(3) 0.038(4) 0.066(5) -0.022(4) 0.002(3) -0.001(2)
C12 0.029(3) 0.056(5) 0.048(5) -0.023(4) 0.003(3) -0.009(3)
C13 0.034(3) 0.065(5) 0.031(4) -0.008(4) -0.006(3) -0.002(3)
C14 0.029(3) 0.038(4) 0.028(4) -0.004(3) 0.000(3) -0.002(2)
C15 0.021(2) 0.025(3) 0.026(4) -0.001(3) -0.002(2) 0.000(2)
C16 0.030(3) 0.028(4) 0.032(4) -0.002(3) 0.003(3) -0.001(2)
C17 0.028(3) 0.036(4) 0.048(5) 0.006(3) 0.004(3) -0.008(2)
C18 0.031(3) 0.023(4) 0.068(5) 0.000(3) 0.008(3) -0.012(2)
C19 0.037(3) 0.035(4) 0.056(5) -0.009(3) 0.004(3) -0.003(3)
C20 0.028(3) 0.024(4) 0.039(4) -0.002(3) 0.008(3) -0.004(2)
C21 0.015(2) 0.037(4) 0.035(4) 0.002(3) -0.008(2) -0.001(2)
C22 0.018(2) 0.023(3) 0.035(4) -0.001(3) -0.002(2) 0.000(2)
C23 0.023(3) 0.029(4) 0.028(4) 0.007(3) -0.003(2) 0.002(2)
C24 0.025(3) 0.029(4) 0.039(4) 0.005(3) -0.003(2) 0.004(2)
C25 0.022(3) 0.036(4) 0.035(4) 0.003(3) 0.000(2) -0.003(2)
C26 0.019(2) 0.038(4) 0.032(4) 0.004(3) 0.002(2) 0.003(2)
C27 0.030(3) 0.033(4) 0.044(4) 0.001(3) -0.004(3) 0.010(2)
C28 0.026(3) 0.035(4) 0.044(4) 0.002(3) -0.002(3) 0.002(2)
C29 0.023(3) 0.037(4) 0.038(4) 0.008(3) -0.008(2) -0.005(2)
C30 0.027(3) 0.048(4) 0.065(5) 0.025(4) -0.005(3) -0.006(3)
C31 0.035(3) 0.070(6) 0.085(6) 0.043(5) -0.012(3) -0.009(3)
C32 0.031(3) 0.089(6) 0.089(6) 0.057(5) -0.009(4) -0.020(3)
C33 0.026(3) 0.070(5) 0.088(6) 0.052(5) -0.013(3) -0.017(3)
C34 0.027(3) 0.050(4) 0.059(5) 0.020(4) -0.016(3) -0.007(3)
C35 0.017(2) 0.026(3) 0.037(4) 0.002(3) -0.004(2) 0.002(2)
C36 0.027(3) 0.024(4) 0.056(5) 0.003(3) -0.006(3) 0.012(2)
C37 0.040(3) 0.034(4) 0.056(5) -0.017(3) -0.011(3) 0.006(3)
C38 0.021(3) 0.036(4) 0.040(4) -0.008(3) -0.001(2) 0.003(2)
C39 0.022(3) 0.028(4) 0.033(4) -0.001(3) -0.003(2) 0.005(2)
C40 0.017(2) 0.030(3) 0.032(4) 0.001(3) 0.000(2) 0.002(2)
C41 0.019(2) 0.030(3) 0.038(4) -0.002(3) 0.005(2) -0.004(2)
C42 0.023(3) 0.034(4) 0.024(3) -0.007(3) 0.001(2) -0.009(2)
C43 0.029(3) 0.032(4) 0.031(4) -0.004(3) -0.004(3) -0.004(2)
C44 0.033(3) 0.026(4) 0.052(4) -0.003(3) -0.017(3) 0.009(2)
C45 0.055(4) 0.023(4) 0.050(5) 0.001(3) -0.021(3) -0.009(3)
C46 0.046(3) 0.040(4) 0.049(5) -0.002(4) 0.002(3) -0.019(3)
C47 0.031(3) 0.031(4) 0.041(4) -0.005(3) 0.005(3) -0.008(2)
C48 0.016(2) 0.033(4) 0.033(4) -0.001(3) 0.001(2) -0.005(2)
C49 0.028(3) 0.037(4) 0.034(4) 0.002(3) 0.000(3) -0.011(2)
C50 0.035(3) 0.058(5) 0.034(4) -0.008(3) -0.004(3) -0.025(3)
C51 0.023(3) 0.067(5) 0.042(4) 0.006(4) -0.004(3) -0.012(3)
C52 0.017(3) 0.053(4) 0.043(4) 0.010(4) 0.000(3) -0.002(2)
C53 0.017(2) 0.040(4) 0.038(4) -0.003(3) 0.003(2) -0.001(2)
C54 0.015(2) 0.024(3) 0.034(4) 0.002(3) 0.002(2) 0.000(2)
C55 0.028(3) 0.045(4) 0.037(4) 0.003(3) 0.012(3) 0.011(3)
C56 0.037(3) 0.057(5) 0.029(4) 0.005(4) 0.012(3) 0.011(3)
C57 0.032(3) 0.056(5) 0.048(5) 0.025(4) 0.005(3) -0.003(3)
C58 0.048(4) 0.032(4) 0.064(6) 0.008(4) -0.001(3) -0.007(3)
C59 0.035(3) 0.035(4) 0.043(4) 0.007(3) -0.002(3) -0.015(3)
C60 0.026(3) 0.034(4) 0.021(3) -0.004(3) 0.000(2) 0.002(2)
C61 0.034(3) 0.035(4) 0.043(4) -0.004(3) 0.000(3) -0.001(3)
C62 0.057(4) 0.028(4) 0.055(5) -0.005(3) 0.013(3) -0.007(3)
C63 0.080(5) 0.023(4) 0.046(5) 0.004(3) 0.002(4) 0.016(3)
C64 0.059(4) 0.048(5) 0.042(5) 0.005(4) 0.021(3) 0.024(3)
C65 0.037(3) 0.044(4) 0.031(4) 0.004(3) 0.012(3) 0.006(3)

loop_
_atom_type_symbol
_atom_type_description
_atom_type_scat_dispersion_real
_atom_type_scat_dispersion_imag
_atom_type_scat_source
C C 0.0033 0.0016 'International Tables Vol C Tables 4.2.6.8 and 6.1.1.4'
H H 0.0000 0.0000 'International Tables Vol C Tables 4.2.6.8 and 6.1.1.4'
B B 0.0013 0.0007 'International Tables Vol C Tables 4.2.6.8 and 6.1.1.4'
N N 0.0061 0.0033 'International Tables Vol C Tables 4.2.6.8 and 6.1.1.4'
P P 0.1023 0.0942 'International Tables Vol C Tables 4.2.6.8 and 6.1.1.4'
S S 0.1246 0.1234 'International Tables Vol C Tables 4.2.6.8 and 6.1.1.4'
Pd Pd -0.9988 1.0072 'International Tables Vol C Tables 4.2.6.8 and 6.1.1.4'

loop_
_geom_angle_atom_site_label_1
_geom_angle_atom_site_label_2
_geom_angle_atom_site_label_3
_geom_angle
P3 Pd1 P4 73.12(5)
P3 Pd1 S2 172.75(5)
P4 Pd1 S2 109.13(5)
P3 Pd1 S1 95.41(5)
P4 Pd1 S1 164.16(5)
S2 Pd1 S1 83.62(5)
C2 S1 Pd1 105.99(17)
C22 S2 Pd1 117.60(16)
N1 P1 C3 106.3(2)
N1 P1 C15 113.0(2)
C3 P1 C15 102.3(2)
N1 P1 C9 117.8(2)
C3 P1 C9 106.7(2)
C15 P1 C9 109.3(3)
N2 P2 C29 118.8(3)
N2 P2 C35 107.3(2)
C29 P2 C35 104.9(3)
N2 P2 C23 111.7(2)
C29 P2 C23 107.2(2)
C35 P2 C23 106.2(2)
C42 P3 C48 105.8(2)
C42 P3 C41 106.1(3)
C48 P3 C41 108.4(2)
C42 P3 Pd1 108.48(15)
C48 P3 Pd1 129.97(17)
C41 P3 Pd1 95.82(15)
C60 P4 C54 110.8(3)
C60 P4 C41 105.5(2)
C54 P4 C41 104.0(2)
C60 P4 Pd1 109.80(18)
C54 P4 Pd1 128.55(17)
C41 P4 Pd1 94.12(16)
C1 N1 P1 129.7(4)
C21 N2 P2 133.2(4)
C1 B3 C2 65.7(3)
C1 B3 B8 105.5(5)
C2 B3 B8 104.8(4)
C1 B3 B4 57.3(3)
C2 B3 B4 109.2(5)
B8 B3 B4 59.4(3)
C1 B3 B7 110.3(4)
C2 B3 B7 56.9(3)
B8 B3 B7 59.9(3)
B4 B3 B7 108.5(4)
C1 B3 H3 120.4
C2 B3 H3 121.3
B8 B3 H3 124.3
B4 B3 H3 122.1
B7 B3 H3 121.5
C1 B4 B8 107.9(4)
C1 B4 B9 106.7(5)
B8 B4 B9 60.5(4)
C1 B4 B3 59.9(3)
B8 B4 B3 59.9(3)
B9 B4 B3 107.4(4)
C1 B4 B5 58.0(3)
B8 B4 B5 107.8(5)
B9 B4 B5 60.0(4)
B3 B4 B5 105.8(5)
C1 B4 H4 122.6
B8 B4 H4 121.2
B9 B4 H4 121.8
B3 B4 H4 122.5
B5 B4 H4 123.0
C1 B5 B9 106.2(5)
C1 B5 B6 61.9(3)
B9 B5 B6 107.0(4)
C1 B5 B10 108.8(4)
B9 B5 B10 59.9(4)
B6 B5 B10 59.6(3)
C1 B5 B4 57.8(3)
B9 B5 B4 59.5(4)
B6 B5 B4 107.2(5)
B10 B5 B4 107.5(4)
C1 B5 H5 121.9
B9 B5 H5 122.8
B6 B5 H5 121.6
B10 B5 H5 121.4
B4 B5 H5 122.9
C2 B6 B10 105.2(4)
C2 B6 B5 108.9(4)
B10 B6 B5 60.3(3)
C2 B6 C1 65.2(3)
B10 B6 C1 105.1(4)
B5 B6 C1 56.4(3)
C2 B6 B11 58.3(3)
B10 B6 B11 59.2(3)
B5 B6 B11 108.9(4)
C1 B6 B11 110.5(4)
C2 B6 H6 121.0
B10 B6 H6 124.2
B5 B6 H6 122.0
C1 B6 H6 121.1
B11 B6 H6 121.1
C2 B7 B8 107.0(4)
C2 B7 B12 105.7(5)
B8 B7 B12 60.4(4)
C2 B7 B3 60.3(3)
B8 B7 B3 59.4(3)
B12 B7 B3 107.3(5)
C2 B7 B11 58.6(3)
B8 B7 B11 108.1(5)
B12 B7 B11 59.5(4)
B3 B7 B11 107.7(4)
C2 B7 H7 123.1
B8 B7 H7 121.7
B12 B7 H7 122.6
B3 B7 H7 121.8
B11 B7 H7 122.0
B4 B8 B3 60.7(3)
B4 B8 B7 110.2(4)
B3 B8 B7 60.7(3)
B4 B8 B9 60.3(4)
B3 B8 B9 107.9(4)
B7 B8 B9 108.2(5)
B4 B8 B12 108.8(5)
B3 B8 B12 108.1(5)
B7 B8 B12 60.1(4)
B9 B8 B12 59.6(4)
B4 B8 H8 120.4
B3 B8 H8 121.6
B7 B8 H8 120.8
B9 B8 H8 122.1
B12 B8 H8 121.9
B12 B9 B4 108.7(5)
B12 B9 B8 60.5(4)
B4 B9 B8 59.2(3)
B12 B9 B5 108.3(5)
B4 B9 B5 60.5(3)
B8 B9 B5 107.2(4)
B12 B9 B10 59.6(4)
B4 B9 B10 108.6(4)
B8 B9 B10 107.3(5)
B5 B9 B10 60.2(3)
B12 B9 H9 121.3
B4 B9 H9 121.3
B8 B9 H9 122.5
B5 B9 H9 121.7
B10 B9 H9 121.9
B11 B10 B12 60.5(4)
B11 B10 B6 60.8(3)
B12 B10 B6 107.8(5)
B11 B10 B9 109.1(5)
B12 B10 B9 59.9(4)
B6 B10 B9 107.4(4)
B11 B10 B5 110.0(4)
B12 B10 B5 108.3(5)
B6 B10 B5 60.1(3)
B9 B10 B5 59.9(3)
B11 B10 H10 120.2
B12 B10 H10 121.9
B6 B10 H10 122.1
B9 B10 H10 121.9
B5 B10 H10 121.1
C2 B11 B10 106.0(4)
C2 B11 B12 105.0(4)
B10 B11 B12 59.9(4)
C2 B11 B6 58.6(3)
B10 B11 B6 60.0(3)
B12 B11 B6 106.7(4)
C2 B11 B7 57.4(3)
B10 B11 B7 107.2(5)
B12 B11 B7 59.9(4)
B6 B11 B7 105.0(4)
C2 B11 H11 124.2
B10 B11 H11 121.8
B12 B11 H11 122.4
B6 B11 H11 122.9
B7 B11 H11 123.1
B10 B12 B9 60.5(4)
B10 B12 B11 59.6(4)
B9 B12 B11 108.9(4)
B10 B12 B7 107.5(4)
B9 B12 B7 108.1(4)
B11 B12 B7 60.6(4)
B10 B12 B8 107.5(4)
B9 B12 B8 59.9(4)
B11 B12 B8 108.3(4)
B7 B12 B8 59.5(4)
B10 B12 H12 122.1
B9 B12 H12 121.2
B11 B12 H12 121.2
B7 B12 H12 121.9
B8 B12 H12 122.1
C22 B103 C21 66.1(3)
C22 B103 B108 105.2(5)
C21 B103 B108 105.7(4)
C22 B103 B107 56.8(3)
C21 B103 B107 109.9(4)
B108 B103 B107 59.7(4)
C22 B103 B104 108.8(4)
C21 B103 B104 56.6(3)
B108 B103 B104 59.7(4)
B107 B103 B104 107.7(5)
C22 B103 H103 121.1
C21 B103 H103 120.5
B108 B103 H103 123.8
B107 B103 H103 122.1
B104 B103 H103 122.6
C21 B104 B109 108.0(5)
C21 B104 B108 109.1(5)
B109 B104 B108 60.6(4)
C21 B104 B105 58.6(3)
B109 B104 B105 60.3(4)
B108 B104 B105 108.3(5)
C21 B104 B103 60.7(3)
B109 B104 B103 107.8(5)
B108 B104 B103 59.7(4)
B105 B104 B103 106.7(5)
C21 B104 H104 121.5
B109 B104 H104 121.4
B108 B104 H104 121.0
B105 B104 H104 122.6
B103 B104 H104 122.2
C21 B105 B110 109.7(4)
C21 B105 B106 61.1(3)
B110 B105 B106 60.4(4)
C21 B105 B109 106.3(4)
B110 B105 B109 60.9(4)
B106 B105 B109 107.7(5)
C21 B105 B104 57.7(3)
B110 B105 B104 108.0(5)
B106 B105 B104 106.3(4)
B109 B105 B104 59.0(4)
C21 B105 H105 121.9
B110 B105 H105 120.3
B106 B105 H105 121.7
B109 B105 H105 122.4
B104 B105 H105 123.5
C22 B106 C21 65.7(3)
C22 B106 B105 109.6(4)
C21 B106 B105 57.5(3)
C22 B106 B110 105.8(4)
C21 B106 B110 106.1(5)
B105 B106 B110 59.5(4)
C22 B106 B111 57.7(3)
C21 B106 B111 110.8(4)
B105 B106 B111 108.5(5)
B110 B106 B111 59.9(4)
C22 B106 H106 120.7
C21 B106 H106 120.2
B105 B106 H106 122.0
B110 B106 H106 123.9
B111 B106 H106 121.3
C22 B107 B111 59.3(3)
C22 B107 B108 107.7(4)
B111 B107 B108 108.7(4)
C22 B107 B112 107.1(4)
B111 B107 B112 60.3(4)
B108 B107 B112 60.1(4)
C22 B107 B103 59.6(3)
B111 B107 B103 107.5(4)
B108 B107 B103 60.0(4)
B112 B107 B103 107.5(4)
C22 B107 H107 122.5
B111 B107 H107 121.6
B108 B107 H107 121.3
B112 B107 H107 122.0
B103 B107 H107 122.1
B107 B108 B112 60.0(4)
B107 B108 B104 108.9(5)
B112 B108 B104 107.3(5)
B107 B108 B103 60.4(4)
B112 B108 B103 107.7(5)
B104 B108 B103 60.5(3)
B107 B108 B109 107.7(5)
B112 B108 B109 59.5(4)
B104 B108 B109 59.1(4)
B103 B108 B109 107.2(4)
B107 B108 H108 121.2
B112 B108 H108 122.2
B104 B108 H108 121.7
B103 B108 H108 121.7
B109 B108 H108 122.6
B104 B109 B112 108.7(5)
B104 B109 B105 60.7(4)
B112 B109 B105 107.9(5)
B104 B109 B108 60.3(4)
B112 B109 B108 60.1(4)
B105 B109 B108 108.3(5)
B104 B109 B110 107.8(5)
B112 B109 B110 60.1(4)
B105 B109 B110 59.0(4)
B108 B109 B110 107.7(5)
B104 B109 H109 121.2
B112 B109 H109 121.4
B105 B109 H109 121.8
B108 B109 H109 121.6
B110 B109 H109 122.3
B105 B110 B111 109.2(5)
B105 B110 B106 60.0(4)
B111 B110 B106 60.2(3)
B105 B110 B112 108.0(5)
B111 B110 B112 59.9(4)
B106 B110 B112 107.0(4)
B105 B110 B109 60.1(4)
B111 B110 B109 107.6(4)
B106 B110 B109 106.8(5)
B112 B110 B109 59.2(4)
B105 B110 H110 121.0
B111 B110 H110 121.2
B106 B110 H110 122.4
B112 B110 H110 122.3
B109 B110 H110 122.5
C22 B111 B107 57.6(3)
C22 B111 B110 107.5(5)
B107 B111 B110 108.4(5)
C22 B111 B112 105.7(5)
B107 B111 B112 60.2(4)
B110 B111 B112 60.3(4)
C22 B111 B106 59.8(3)
B107 B111 B106 106.3(5)
B110 B111 B106 59.9(4)
B112 B111 B106 107.1(5)
C22 B111 H111 123.3
B107 B111 H111 122.5
B110 B111 H111 121.1
B112 B111 H111 122.3
B106 B111 H111 122.4
B109 B112 B107 108.4(5)
B109 B112 B111 108.6(5)
B107 B112 B111 59.4(3)
B109 B112 B108 60.4(4)
B107 B112 B108 59.9(4)
B111 B112 B108 107.7(5)
B109 B112 B110 60.7(4)
B107 B112 B110 107.4(5)
B111 B112 B110 59.8(4)
B108 B112 B110 108.4(5)
B109 B112 H112 120.9
B107 B112 H112 122.2
B111 B112 H112 121.9
B108 B112 H112 121.6
B110 B112 H112 121.7
N1 C1 B4 126.4(4)
N1 C1 B5 128.5(4)
B4 C1 B5 64.3(4)
N1 C1 B3 115.3(4)
B4 C1 B3 62.8(3)
B5 C1 B3 112.9(4)
N1 C1 B6 118.6(4)
B4 C1 B6 112.1(4)
B5 C1 B6 61.8(3)
B3 C1 B6 105.8(4)
N1 C1 C2 114.8(4)
B4 C1 C2 107.0(3)
B5 C1 C2 105.4(3)
B3 C1 C2 57.6(3)
B6 C1 C2 55.5(3)
B7 C2 B11 63.9(3)
B7 C2 B6 113.8(4)
B11 C2 B6 63.1(3)
B7 C2 B3 62.8(3)
B11 C2 B3 113.8(4)
B6 C2 B3 108.4(4)
B7 C2 S1 127.2(4)
B11 C2 S1 123.1(4)
B6 C2 S1 114.0(3)
B3 C2 S1 119.5(3)
B7 C2 C1 107.8(4)
B11 C2 C1 109.6(4)
B6 C2 C1 59.3(3)
B3 C2 C1 56.7(3)
S1 C2 C1 115.1(3)
C4 C3 C8 120.6(5)
C4 C3 P1 120.5(4)
C8 C3 P1 118.5(4)
C3 C4 C5 119.8(5)
C3 C4 H4A 120.1
C5 C4 H4A 120.1
C6 C5 C4 120.3(6)
C6 C5 H5A 119.8
C4 C5 H5A 119.8
C5 C6 C7 119.7(5)
C5 C6 H6A 120.2
C7 C6 H6A 120.2
C8 C7 C6 120.8(5)
C8 C7 H7A 119.6
C6 C7 H7A 119.6
C7 C8 C3 118.6(5)
C7 C8 H8A 120.7
C3 C8 H8A 120.7
C10 C9 C14 119.8(5)
C10 C9 P1 117.0(4)
C14 C9 P1 123.0(4)
C9 C10 C11 120.1(6)
C9 C10 H10A 120.0
C11 C10 H10A 120.0
C12 C11 C10 119.5(6)
C12 C11 H11A 120.2
C10 C11 H11A 120.2
C13 C12 C11 119.9(6)
C13 C12 H12A 120.0
C11 C12 H12A 120.0
C12 C13 C14 122.0(6)
C12 C13 H13 119.0
C14 C13 H13 119.0
C13 C14 C9 118.8(6)
C13 C14 H14 120.6
C9 C14 H14 120.6
C20 C15 C16 119.5(5)
C20 C15 P1 115.2(4)
C16 C15 P1 124.3(4)
C17 C16 C15 119.4(5)
C17 C16 H16 120.3
C15 C16 H16 120.3
C18 C17 C16 120.4(5)
C18 C17 H17 119.8
C16 C17 H17 119.8
C19 C18 C17 120.3(5)
C19 C18 H18 119.8
C17 C18 H18 119.8
C18 C19 C20 119.9(6)
C18 C19 H19 120.0
C20 C19 H19 120.0
C19 C20 C15 120.4(5)
C19 C20 H20 119.8
C15 C20 H20 119.8
N2 C21 B104 130.9(5)
N2 C21 B105 126.2(4)
B104 C21 B105 63.7(4)
N2 C21 B103 119.8(4)
B104 C21 B103 62.6(3)
B105 C21 B103 112.0(5)
N2 C21 B106 114.3(5)
B104 C21 B106 111.0(5)
B105 C21 B106 61.3(4)
B103 C21 B106 104.9(4)
N2 C21 C22 114.4(4)
B104 C21 C22 105.5(4)
B105 C21 C22 105.3(4)
B103 C21 C22 55.9(3)
B106 C21 C22 56.4(3)
B107 C22 B111 63.1(4)
B107 C22 B103 63.6(4)
B111 C22 B103 113.6(5)
B107 C22 B106 112.7(4)
B111 C22 B106 62.5(3)
B103 C22 B106 108.0(4)
B107 C22 S2 129.4(3)
B111 C22 S2 122.6(4)
B103 C22 S2 121.0(4)
B106 C22 S2 112.2(4)
B107 C22 C21 108.8(4)
B111 C22 C21 108.3(4)
B103 C22 C21 58.0(3)
B106 C22 C21 57.9(3)
S2 C22 C21 114.2(3)
C28 C23 C24 118.7(5)
C28 C23 P2 123.3(4)
C24 C23 P2 117.9(4)
C25 C24 C23 120.2(5)
C25 C24 H24 119.9
C23 C24 H24 119.9
C26 C25 C24 120.6(5)
C26 C25 H25 119.7
C24 C25 H25 119.7
C25 C26 C27 120.5(5)
C25 C26 H26 119.8
C27 C26 H26 119.8
C28 C27 C26 119.4(5)
C28 C27 H27 120.3
C26 C27 H27 120.3
C27 C28 C23 120.6(5)
C27 C28 H28 119.7
C23 C28 H28 119.7
C30 C29 C34 119.1(5)
C30 C29 P2 123.3(4)
C34 C29 P2 117.3(4)
C29 C30 C31 120.2(5)
C29 C30 H30 119.9
C31 C30 H30 119.9
C32 C31 C30 120.3(6)
C32 C31 H31 119.9
C30 C31 H31 119.9
C31 C32 C33 119.8(6)
C31 C32 H32 120.1
C33 C32 H32 120.1
C34 C33 C32 120.0(5)
C34 C33 H33 120.0
C32 C33 H33 120.0
C33 C34 C29 120.6(5)
C33 C34 H34 119.7
C29 C34 H34 119.7
C36 C35 C40 119.4(5)
C36 C35 P2 120.9(4)
C40 C35 P2 119.6(4)
C37 C36 C35 120.8(5)
C37 C36 H36 119.6
C35 C36 H36 119.6
C36 C37 C38 119.8(6)
C36 C37 H37 120.1
C38 C37 H37 120.1
C39 C38 C37 119.6(6)
C39 C38 H38 120.2
C37 C38 H38 120.2
C38 C39 C40 121.4(5)
C38 C39 H39 119.3
C40 C39 H39 119.3
C39 C40 C35 119.0(5)
C39 C40 H40 120.5
C35 C40 H40 120.5
P3 C41 P4 95.1(2)
P3 C41 H41A 112.7
P4 C41 H41A 112.7
P3 C41 H41B 112.7
P4 C41 H41B 112.7
H41A C41 H41B 110.2
C43 C42 C47 118.6(5)
C43 C42 P3 121.1(4)
C47 C42 P3 120.2(4)
C44 C43 C42 120.3(5)
C44 C43 H43 119.9
C42 C43 H43 119.9
C43 C44 C45 121.2(5)
C43 C44 H44 119.4
C45 C44 H44 119.4
C44 C45 C46 119.3(6)
C44 C45 H45 120.4
C46 C45 H45 120.4
C47 C46 C45 120.4(5)
C47 C46 H46 119.8
C45 C46 H46 119.8
C46 C47 C42 120.3(5)
C46 C47 H47 119.9
C42 C47 H47 119.9
C49 C48 C53 119.6(5)
C49 C48 P3 120.1(4)
C53 C48 P3 120.2(4)
C48 C49 C50 119.4(6)
C48 C49 H49 120.3
C50 C49 H49 120.3
C49 C50 C51 120.6(6)
C49 C50 H50 119.7
C51 C50 H50 119.7
C52 C51 C50 119.9(6)
C52 C51 H51 120.1
C50 C51 H51 120.1
C51 C52 C53 119.7(6)
C51 C52 H52 120.2
C53 C52 H52 120.2
C52 C53 C48 120.8(6)
C52 C53 H53 119.6
C48 C53 H53 119.6
C55 C54 C59 118.0(5)
C55 C54 P4 123.4(4)
C59 C54 P4 118.6(5)
C54 C55 C56 121.6(6)
C54 C55 H55 119.2
C56 C55 H55 119.2
C57 C56 C55 119.5(6)
C57 C56 H56 120.3
C55 C56 H56 120.3
C56 C57 C58 120.0(6)
C56 C57 H57 120.0
C58 C57 H57 120.0
C59 C58 C57 119.8(6)
C59 C58 H58 120.1
C57 C58 H58 120.1
C58 C59 C54 121.0(6)
C58 C59 H59 119.5
C54 C59 H59 119.5
C61 C60 C65 118.1(5)
C61 C60 P4 119.8(4)
C65 C60 P4 122.0(4)
C62 C61 C60 120.9(5)
C62 C61 H61 119.5
C60 C61 H61 119.5
C63 C62 C61 120.5(6)
C63 C62 H62 119.7
C61 C62 H62 119.7
C64 C63 C62 119.5(6)
C64 C63 H63 120.2
C62 C63 H63 120.2
C63 C64 C65 121.3(6)
C63 C64 H64 119.4
C65 C64 H64 119.4
C64 C65 C60 119.6(5)
C64 C65 H65 120.2
C60 C65 H65 120.2

loop_
_geom_bond_atom_site_label_1
_geom_bond_atom_site_label_2
_geom_bond_distance
Pd1 P3 2.2785(13)
Pd1 P4 2.2992(14)
Pd1 S2 2.3422(12)
Pd1 S1 2.3637(14)
S1 C2 1.762(5)
S2 C22 1.759(5)
P1 N1 1.581(4)
P1 C3 1.797(5)
P1 C15 1.798(5)
P1 C9 1.806(5)
P2 N2 1.571(4)
P2 C29 1.809(6)
P2 C35 1.810(6)
P2 C23 1.816(5)
P3 C42 1.802(5)
P3 C48 1.810(5)
P3 C41 1.830(5)
P4 C60 1.801(6)
P4 C54 1.803(6)
P4 C41 1.866(5)
N1 C1 1.363(5)
N2 C21 1.350(6)
B3 C1 1.729(8)
B3 C2 1.745(8)
B3 B8 1.763(8)
B3 B4 1.778(9)
B3 B7 1.787(7)
B3 H3 1.1200
B4 C1 1.682(8)
B4 B8 1.754(8)
B4 B9 1.774(9)
B4 B5 1.792(9)
B4 H4 1.1200
B5 C1 1.686(8)
B5 B9 1.782(8)
B5 B6 1.783(9)
B5 B10 1.788(8)
B5 H5 1.1200
B6 C2 1.711(8)
B6 B10 1.774(8)
B6 C1 1.785(8)
B6 B11 1.788(8)
B6 H6 1.1200
B7 C2 1.684(7)
B7 B8 1.773(9)
B7 B12 1.783(9)
B7 B11 1.795(9)
B7 H7 1.1200
B8 B9 1.777(10)
B8 B12 1.788(9)
B8 H8 1.1200
B9 B12 1.771(9)
B9 B10 1.783(10)
B9 H9 1.1200
B10 B11 1.760(9)
B10 B12 1.766(9)
B10 H10 1.1200
B11 C2 1.706(7)
B11 B12 1.776(9)
B11 H11 1.1200
B12 H12 1.1200
B103 C22 1.721(8)
B103 C21 1.762(7)
B103 B108 1.780(9)
B103 B107 1.787(9)
B103 B104 1.794(8)
B103 H103 1.1200
B104 C21 1.686(9)
B104 B109 1.758(10)
B104 B108 1.779(9)
B104 B105 1.787(9)
B104 H104 1.1200
B105 C21 1.701(8)
B105 B110 1.761(10)
B105 B106 1.770(9)
B105 B109 1.781(9)
B105 H105 1.1200
B106 C22 1.736(7)
B106 C21 1.766(8)
B106 B110 1.777(9)
B106 B111 1.782(9)
B106 H106 1.1200
B107 C22 1.669(8)
B107 B111 1.762(9)
B107 B108 1.775(9)
B107 B112 1.776(9)
B107 H107 1.1200
B108 B112 1.779(10)
B108 B109 1.785(8)
B108 H108 1.1200
B109 B112 1.768(9)
B109 B110 1.794(10)
B109 H109 1.1200
B110 B111 1.776(8)
B110 B112 1.784(8)
B110 H110 1.1200
B111 C22 1.699(8)
B111 B112 1.778(10)
B111 H111 1.1200
B112 H112 1.1200
C1 C2 1.885(7)
C3 C4 1.370(7)
C3 C8 1.401(7)
C4 C5 1.396(7)
C4 H4A 0.9500
C5 C6 1.370(7)
C5 H5A 0.9500
C6 C7 1.390(8)
C6 H6A 0.9500
C7 C8 1.386(7)
C7 H7A 0.9500
C8 H8A 0.9500
C9 C10 1.389(7)
C9 C14 1.401(7)
C10 C11 1.400(8)
C10 H10A 0.9500
C11 C12 1.379(8)
C11 H11A 0.9500
C12 C13 1.371(8)
C12 H12A 0.9500
C13 C14 1.375(7)
C13 H13 0.9500
C14 H14 0.9500
C15 C20 1.387(7)
C15 C16 1.396(7)
C16 C17 1.385(7)
C16 H16 0.9500
C17 C18 1.376(8)
C17 H17 0.9500
C18 C19 1.376(8)
C18 H18 0.9500
C19 C20 1.380(7)
C19 H19 0.9500
C20 H20 0.9500
C21 C22 1.900(7)
C23 C28 1.397(7)
C23 C24 1.408(7)
C24 C25 1.383(6)
C24 H24 0.9500
C25 C26 1.366(7)
C25 H25 0.9500
C26 C27 1.401(7)
C26 H26 0.9500
C27 C28 1.389(7)
C27 H27 0.9500
C28 H28 0.9500
C29 C30 1.390(7)
C29 C34 1.393(6)
C30 C31 1.391(8)
C30 H30 0.9500
C31 C32 1.383(7)
C31 H31 0.9500
C32 C33 1.386(8)
C32 H32 0.9500
C33 C34 1.385(8)
C33 H33 0.9500
C34 H34 0.9500
C35 C36 1.390(7)
C35 C40 1.398(7)
C36 C37 1.373(8)
C36 H36 0.9500
C37 C38 1.391(8)
C37 H37 0.9500
C38 C39 1.373(7)
C38 H38 0.9500
C39 C40 1.384(7)
C39 H39 0.9500
C40 H40 0.9500
C41 H41A 0.9900
C41 H41B 0.9900
C42 C43 1.388(7)
C42 C47 1.416(7)
C43 C44 1.372(7)
C43 H43 0.9500
C44 C45 1.383(7)
C44 H44 0.9500
C45 C46 1.387(8)
C45 H45 0.9500
C46 C47 1.371(8)
C46 H46 0.9500
C47 H47 0.9500
C48 C49 1.382(7)
C48 C53 1.393(7)
C49 C50 1.389(7)
C49 H49 0.9500
C50 C51 1.393(8)
C50 H50 0.9500
C51 C52 1.374(8)
C51 H51 0.9500
C52 C53 1.382(7)
C52 H52 0.9500
C53 H53 0.9500
C54 C55 1.376(7)
C54 C59 1.404(7)
C55 C56 1.387(8)
C55 H55 0.9500
C56 C57 1.383(8)
C56 H56 0.9500
C57 C58 1.386(8)
C57 H57 0.9500
C58 C59 1.378(8)
C58 H58 0.9500
C59 H59 0.9500
C60 C61 1.394(7)
C60 C65 1.420(7)
C61 C62 1.385(8)
C61 H61 0.9500
C62 C63 1.381(8)
C62 H62 0.9500
C63 C64 1.375(8)
C63 H63 0.9500
C64 C65 1.387(8)
C64 H64 0.9500
C65 H65 0.9500

loop_
_geom_torsion_atom_site_label_1
_geom_torsion_atom_site_label_2
_geom_torsion_atom_site_label_3
_geom_torsion_atom_site_label_4
_geom_torsion
C3 P1 N1 C1 -170.4(4)
C15 P1 N1 C1 78.2(5)
C9 P1 N1 C1 -50.9(5)
C29 P2 N2 C21 30.8(5)
C35 P2 N2 C21 149.3(4)
C23 P2 N2 C21 -94.7(5)
C2 B3 B4 C1 -42.2(3)
B8 B3 B4 C1 -138.5(5)
B7 B3 B4 C1 -102.7(5)
C1 B3 B4 B8 138.5(5)
C2 B3 B4 B8 96.2(4)
B7 B3 B4 B8 35.7(4)
C1 B3 B4 B9 99.6(5)
C2 B3 B4 B9 57.3(5)
B8 B3 B4 B9 -38.9(4)
B7 B3 B4 B9 -3.1(6)
C1 B3 B4 B5 36.7(3)
C2 B3 B4 B5 -5.5(5)
B8 B3 B4 B5 -101.7(5)
B7 B3 B4 B5 -66.0(5)
B8 B4 B5 C1 -100.4(5)
B9 B4 B5 C1 -138.9(5)
B3 B4 B5 C1 -37.6(3)
C1 B4 B5 B9 138.9(5)
B8 B4 B5 B9 38.4(4)
B3 B4 B5 B9 101.2(5)
C1 B4 B5 B6 38.9(3)
B8 B4 B5 B6 -61.5(5)
B9 B4 B5 B6 -100.0(5)
B3 B4 B5 B6 1.3(5)
C1 B4 B5 B10 101.6(5)
B8 B4 B5 B10 1.2(6)
B9 B4 B5 B10 -37.2(4)
B3 B4 B5 B10 64.0(5)
C1 B5 B6 C2 40.5(3)
B9 B5 B6 C2 -59.1(5)
B10 B5 B6 C2 -97.1(4)
B4 B5 B6 C2 3.5(5)
C1 B5 B6 B10 137.6(5)
B9 B5 B6 B10 38.0(5)
B4 B5 B6 B10 100.6(5)
B9 B5 B6 C1 -99.6(5)
B10 B5 B6 C1 -137.6(5)
B4 B5 B6 C1 -37.0(3)
C1 B5 B6 B11 102.5(4)
B9 B5 B6 B11 2.9(6)
B10 B5 B6 B11 -35.1(4)
B4 B5 B6 B11 65.5(5)
C1 B3 B7 C2 40.1(4)
B8 B3 B7 C2 136.8(5)
B4 B3 B7 C2 101.2(5)
C1 B3 B7 B8 -96.6(5)
C2 B3 B7 B8 -136.8(5)
B4 B3 B7 B8 -35.5(4)
C1 B3 B7 B12 -58.4(5)
C2 B3 B7 B12 -98.5(5)
B8 B3 B7 B12 38.3(4)
B4 B3 B7 B12 2.7(6)
C1 B3 B7 B11 4.3(6)
C2 B3 B7 B11 -35.8(4)
B8 B3 B7 B11 101.0(5)
B4 B3 B7 B11 65.4(5)
C1 B4 B8 B3 37.1(4)
B9 B4 B8 B3 136.5(5)
B5 B4 B8 B3 98.3(5)
C1 B4 B8 B7 0.6(6)
B9 B4 B8 B7 100.0(5)
B3 B4 B8 B7 -36.5(5)
B5 B4 B8 B7 61.8(6)
C1 B4 B8 B9 -99.4(5)
B3 B4 B8 B9 -136.5(5)
B5 B4 B8 B9 -38.2(4)
C1 B4 B8 B12 -63.6(6)
B9 B4 B8 B12 35.9(4)
B3 B4 B8 B12 -100.6(5)
B5 B4 B8 B12 -2.4(6)
C1 B3 B8 B4 -35.4(4)
C2 B3 B8 B4 -103.8(5)
B7 B3 B8 B4 -140.2(5)
C1 B3 B8 B7 104.8(5)
C2 B3 B8 B7 36.4(4)
B4 B3 B8 B7 140.2(5)
C1 B3 B8 B9 3.5(6)
C2 B3 B8 B9 -64.9(5)
B4 B3 B8 B9 38.9(4)
B7 B3 B8 B9 -101.3(5)
C1 B3 B8 B12 66.5(5)
C2 B3 B8 B12 -1.9(6)
B4 B3 B8 B12 101.9(5)
B7 B3 B8 B12 -38.3(4)
C2 B7 B8 B4 -2.0(6)
B12 B7 B8 B4 -100.7(5)
B3 B7 B8 B4 36.5(5)
B11 B7 B8 B4 -63.7(5)
C2 B7 B8 B3 -38.5(4)
B12 B7 B8 B3 -137.2(5)
B11 B7 B8 B3 -100.3(4)
C2 B7 B8 B9 62.3(5)
B12 B7 B8 B9 -36.4(4)
B3 B7 B8 B9 100.7(4)
B11 B7 B8 B9 0.5(5)
C2 B7 B8 B12 98.7(5)
B3 B7 B8 B12 137.2(5)
B11 B7 B8 B12 36.9(4)
C1 B4 B9 B12 65.3(6)
B8 B4 B9 B12 -36.2(5)
B3 B4 B9 B12 2.4(6)
B5 B4 B9 B12 100.9(5)
C1 B4 B9 B8 101.5(5)
B3 B4 B9 B8 38.6(4)
B5 B4 B9 B8 137.1(5)
C1 B4 B9 B5 -35.6(4)
B8 B4 B9 B5 -137.1(5)
B3 B4 B9 B5 -98.5(5)
C1 B4 B9 B10 2.0(6)
B8 B4 B9 B10 -99.5(5)
B3 B4 B9 B10 -60.9(6)
B5 B4 B9 B10 37.6(4)
B4 B8 B9 B12 140.0(5)
B3 B8 B9 B12 100.9(5)
B7 B8 B9 B12 36.6(4)
B3 B8 B9 B4 -39.1(4)
B7 B8 B9 B4 -103.3(4)
B12 B8 B9 B4 -140.0(5)
B4 B8 B9 B5 38.3(4)
B3 B8 B9 B5 -0.8(6)
B7 B8 B9 B5 -65.0(5)
B12 B8 B9 B5 -101.7(5)
B4 B8 B9 B10 101.7(4)
B3 B8 B9 B10 62.5(5)
B7 B8 B9 B10 -1.7(5)
B12 B8 B9 B10 -38.3(4)
C1 B5 B9 B12 -66.2(6)
B6 B5 B9 B12 -1.3(6)
B10 B5 B9 B12 36.6(5)
B4 B5 B9 B12 -101.6(5)
C1 B5 B9 B4 35.4(4)
B6 B5 B9 B4 100.3(5)
B10 B5 B9 B4 138.2(5)
C1 B5 B9 B8 -2.3(6)
B6 B5 B9 B8 62.6(6)
B10 B5 B9 B8 100.4(5)
B4 B5 B9 B8 -37.7(4)
C1 B5 B9 B10 -102.7(5)
B6 B5 B9 B10 -37.9(4)
B4 B5 B9 B10 -138.2(5)
C2 B6 B10 B11 -37.3(4)
B5 B6 B10 B11 -140.7(5)
C1 B6 B10 B11 -105.2(5)
C2 B6 B10 B12 2.2(6)
B5 B6 B10 B12 -101.3(5)
C1 B6 B10 B12 -65.7(5)
B11 B6 B10 B12 39.5(4)
C2 B6 B10 B9 65.3(5)
B5 B6 B10 B9 -38.1(4)
C1 B6 B10 B9 -2.6(6)
B11 B6 B10 B9 102.6(5)
C2 B6 B10 B5 103.4(5)
C1 B6 B10 B5 35.5(4)
B11 B6 B10 B5 140.7(5)
B12 B9 B10 B11 -36.5(4)
B4 B9 B10 B11 64.8(5)
B8 B9 B10 B11 2.3(5)
B5 B9 B10 B11 102.6(4)
B4 B9 B10 B12 101.3(5)
B8 B9 B10 B12 38.7(4)
B5 B9 B10 B12 139.0(5)
B12 B9 B10 B6 -100.8(5)
B4 B9 B10 B6 0.4(6)
B8 B9 B10 B6 -62.1(5)
B5 B9 B10 B6 38.2(4)
B12 B9 B10 B5 -139.0(5)
B4 B9 B10 B5 -37.8(4)
B8 B9 B10 B5 -100.3(5)
C1 B5 B10 B11 -2.9(6)
B9 B5 B10 B11 -101.1(5)
B6 B5 B10 B11 36.0(4)
B4 B5 B10 B11 -64.0(6)
C1 B5 B10 B12 61.5(5)
B9 B5 B10 B12 -36.7(5)
B6 B5 B10 B12 100.4(5)
B4 B5 B10 B12 0.4(6)
C1 B5 B10 B6 -38.9(4)
B9 B5 B10 B6 -137.1(5)
B4 B5 B10 B6 -100.0(5)
C1 B5 B10 B9 98.2(5)
B6 B5 B10 B9 137.1(5)
B4 B5 B10 B9 37.1(4)
B12 B10 B11 C2 -98.3(5)
B6 B10 B11 C2 37.6(4)
B9 B10 B11 C2 -62.1(5)
B5 B10 B11 C2 1.9(6)
B6 B10 B11 B12 135.9(5)
B9 B10 B11 B12 36.2(4)
B5 B10 B11 B12 100.2(5)
B12 B10 B11 B6 -135.9(5)
B9 B10 B11 B6 -99.7(4)
B5 B10 B11 B6 -35.7(4)
B12 B10 B11 B7 -38.2(4)
B6 B10 B11 B7 97.7(4)
B9 B10 B11 B7 -1.9(5)
B5 B10 B11 B7 62.0(5)
B10 B6 B11 C2 -136.6(5)
B5 B6 B11 C2 -101.0(5)
C1 B6 B11 C2 -40.8(4)
C2 B6 B11 B10 136.6(5)
B5 B6 B11 B10 35.6(4)
C1 B6 B11 B10 95.8(5)
C2 B6 B11 B12 97.7(5)
B10 B6 B11 B12 -39.0(4)
B5 B6 B11 B12 -3.4(6)
C1 B6 B11 B12 56.8(5)
C2 B6 B11 B7 35.1(4)
B10 B6 B11 B7 -101.5(5)
B5 B6 B11 B7 -65.9(5)
C1 B6 B11 B7 -5.7(6)
B8 B7 B11 C2 99.2(4)
B12 B7 B11 C2 136.5(4)
B3 B7 B11 C2 36.5(4)
C2 B7 B11 B10 -98.3(4)
B8 B7 B11 B10 0.9(5)
B12 B7 B11 B10 38.2(4)
B3 B7 B11 B10 -61.8(5)
C2 B7 B11 B12 -136.5(4)
B8 B7 B11 B12 -37.3(4)
B3 B7 B11 B12 -100.0(5)
C2 B7 B11 B6 -35.6(4)
B8 B7 B11 B6 63.6(5)
B12 B7 B11 B6 100.9(5)
B3 B7 B11 B6 0.9(6)
B11 B10 B12 B9 139.8(4)
B6 B10 B12 B9 100.2(5)
B5 B10 B12 B9 36.7(4)
B6 B10 B12 B11 -39.6(4)
B9 B10 B12 B11 -139.8(4)
B5 B10 B12 B11 -103.1(5)
B11 B10 B12 B7 38.5(4)
B6 B10 B12 B7 -1.1(6)
B9 B10 B12 B7 -101.2(5)
B5 B10 B12 B7 -64.6(6)
B11 B10 B12 B8 101.3(5)
B6 B10 B12 B8 61.7(6)
B9 B10 B12 B8 -38.5(4)
B5 B10 B12 B8 -1.8(6)
B4 B9 B12 B10 -101.0(5)
B8 B9 B12 B10 -136.7(4)
B5 B9 B12 B10 -36.8(4)
B4 B9 B12 B11 -64.9(6)
B8 B9 B12 B11 -100.6(5)
B5 B9 B12 B11 -0.8(6)
B10 B9 B12 B11 36.1(4)
B4 B9 B12 B7 -0.7(6)
B8 B9 B12 B7 -36.4(4)
B5 B9 B12 B7 63.5(6)
B10 B9 B12 B7 100.3(5)
B4 B9 B12 B8 35.7(4)
B5 B9 B12 B8 99.9(5)
B10 B9 B12 B8 136.7(4)
C2 B11 B12 B10 100.1(4)
B6 B11 B12 B10 39.0(4)
B7 B11 B12 B10 137.0(4)
C2 B11 B12 B9 63.6(6)
B10 B11 B12 B9 -36.4(4)
B6 B11 B12 B9 2.5(6)
B7 B11 B12 B9 100.5(5)
C2 B11 B12 B7 -36.9(4)
B10 B11 B12 B7 -137.0(4)
B6 B11 B12 B7 -98.0(4)
C2 B11 B12 B8 0.1(6)
B10 B11 B12 B8 -100.0(5)
B6 B11 B12 B8 -61.0(6)
B7 B11 B12 B8 37.0(4)
C2 B7 B12 B10 -0.5(6)
B8 B7 B12 B10 100.4(5)
B3 B7 B12 B10 62.6(6)
B11 B7 B12 B10 -38.1(4)
C2 B7 B12 B9 -64.4(6)
B8 B7 B12 B9 36.5(4)
B3 B7 B12 B9 -1.3(6)
B11 B7 B12 B9 -102.0(5)
C2 B7 B12 B11 37.6(4)
B8 B7 B12 B11 138.5(4)
B3 B7 B12 B11 100.7(4)
C2 B7 B12 B8 -100.9(4)
B3 B7 B12 B8 -37.8(4)
B11 B7 B12 B8 -138.5(4)
B4 B8 B12 B10 2.6(6)
B3 B8 B12 B10 -61.8(6)
B7 B8 B12 B10 -100.4(5)
B9 B8 B12 B10 38.8(4)
B4 B8 B12 B9 -36.2(4)
B3 B8 B12 B9 -100.6(5)
B7 B8 B12 B9 -139.2(4)
B4 B8 B12 B11 65.6(6)
B3 B8 B12 B11 1.2(6)
B7 B8 B12 B11 -37.4(4)
B9 B8 B12 B11 101.7(5)
B4 B8 B12 B7 103.0(5)
B3 B8 B12 B7 38.6(4)
B9 B8 B12 B7 139.2(4)
C22 B103 B104 C21 -42.5(4)
B108 B103 B104 C21 -139.5(5)
B107 B103 B104 C21 -102.6(5)
C22 B103 B104 B109 58.6(6)
C21 B103 B104 B109 101.1(5)
B108 B103 B104 B109 -38.4(4)
B107 B103 B104 B109 -1.5(6)
C22 B103 B104 B108 97.0(5)
C21 B103 B104 B108 139.5(5)
B107 B103 B104 B108 36.9(4)
C22 B103 B104 B105 -4.8(6)
C21 B103 B104 B105 37.7(4)
B108 B103 B104 B105 -101.8(5)
B107 B103 B104 B105 -64.9(6)
B109 B104 B105 C21 -140.0(5)
B108 B104 B105 C21 -101.6(5)
B103 B104 B105 C21 -38.7(4)
C21 B104 B105 B110 102.4(5)
B109 B104 B105 B110 -37.7(4)
B108 B104 B105 B110 0.7(6)
B103 B104 B105 B110 63.7(6)
C21 B104 B105 B106 38.8(4)
B109 B104 B105 B106 -101.2(5)
B108 B104 B105 B106 -62.8(6)
B103 B104 B105 B106 0.1(6)
C21 B104 B105 B109 140.0(5)
B108 B104 B105 B109 38.4(4)
B103 B104 B105 B109 101.3(5)
C21 B105 B106 C22 41.9(4)
B110 B105 B106 C22 -97.2(5)
B109 B105 B106 C22 -57.4(6)
B104 B105 B106 C22 4.6(6)
B110 B105 B106 C21 -139.0(4)
B109 B105 B106 C21 -99.3(4)
B104 B105 B106 C21 -37.2(4)
C21 B105 B106 B110 139.0(4)
B109 B105 B106 B110 39.8(4)
B104 B105 B106 B110 101.8(5)
C21 B105 B106 B111 103.3(4)
B110 B105 B106 B111 -35.7(4)
B109 B105 B106 B111 4.0(6)
B104 B105 B106 B111 66.0(6)
C21 B103 B107 C22 41.2(4)
B108 B103 B107 C22 138.2(4)
B104 B103 B107 C22 101.3(4)
C22 B103 B107 B111 -36.4(4)
C21 B103 B107 B111 4.9(6)
B108 B103 B107 B111 101.9(5)
B104 B103 B107 B111 64.9(5)
C22 B103 B107 B108 -138.2(4)
C21 B103 B107 B108 -97.0(5)
B104 B103 B107 B108 -36.9(4)
C22 B103 B107 B112 -100.0(4)
C21 B103 B107 B112 -58.7(6)
B108 B103 B107 B112 38.3(4)
B104 B103 B107 B112 1.3(6)
C22 B107 B108 B112 100.0(5)
B111 B107 B108 B112 37.2(4)
B103 B107 B108 B112 137.1(4)
C22 B107 B108 B104 0.5(6)
B111 B107 B108 B104 -62.3(6)
B112 B107 B108 B104 -99.5(5)
B103 B107 B108 B104 37.6(4)
C22 B107 B108 B103 -37.1(4)
B111 B107 B108 B103 -99.8(5)
B112 B107 B108 B103 -137.1(4)
C22 B107 B108 B109 63.1(6)
B111 B107 B108 B109 0.3(6)
B112 B107 B108 B109 -36.9(4)
B103 B107 B108 B109 100.2(5)
C21 B104 B108 B107 -0.7(6)
B109 B104 B108 B107 99.7(5)
B105 B104 B108 B107 61.5(5)
B103 B104 B108 B107 -37.5(4)
C21 B104 B108 B112 -64.1(6)
B109 B104 B108 B112 36.3(4)
B105 B104 B108 B112 -1.9(6)
B103 B104 B108 B112 -100.9(5)
C21 B104 B108 B103 36.8(4)
B109 B104 B108 B103 137.2(5)
B105 B104 B108 B103 99.0(5)
C21 B104 B108 B109 -100.4(5)
B105 B104 B108 B109 -38.2(4)
B103 B104 B108 B109 -137.2(5)
C22 B103 B108 B107 35.3(3)
C21 B103 B108 B107 104.2(4)
B104 B103 B108 B107 138.5(5)
C22 B103 B108 B112 -3.0(5)
C21 B103 B108 B112 66.0(5)
B107 B103 B108 B112 -38.2(4)
B104 B103 B108 B112 100.2(5)
C22 B103 B108 B104 -103.2(4)
C21 B103 B108 B104 -34.3(4)
B107 B103 B108 B104 -138.5(5)
C22 B103 B108 B109 -65.6(5)
C21 B103 B108 B109 3.3(6)
B107 B103 B108 B109 -100.9(5)
B104 B103 B108 B109 37.6(5)
C21 B104 B109 B112 65.3(5)
B108 B104 B109 B112 -36.9(5)
B105 B104 B109 B112 100.5(5)
B103 B104 B109 B112 1.1(6)
C21 B104 B109 B105 -35.2(4)
B108 B104 B109 B105 -137.4(5)
B103 B104 B109 B105 -99.4(5)
C21 B104 B109 B108 102.2(5)
B105 B104 B109 B108 137.4(5)
B103 B104 B109 B108 38.0(4)
C21 B104 B109 B110 1.6(5)
B108 B104 B109 B110 -100.6(5)
B105 B104 B109 B110 36.8(4)
B103 B104 B109 B110 -62.6(5)
C21 B105 B109 B104 34.5(4)
B110 B105 B109 B104 138.3(5)
B106 B105 B109 B104 98.7(5)
C21 B105 B109 B112 -67.3(6)
B110 B105 B109 B112 36.5(4)
B106 B105 B109 B112 -3.1(6)
B104 B105 B109 B112 -101.8(5)
C21 B105 B109 B108 -3.8(6)
B110 B105 B109 B108 100.0(5)
B106 B105 B109 B108 60.5(6)
B104 B105 B109 B108 -38.2(5)
C21 B105 B109 B110 -103.8(5)
B106 B105 B109 B110 -39.6(4)
B104 B105 B109 B110 -138.3(5)
B107 B108 B109 B104 -101.8(5)
B112 B108 B109 B104 -138.9(5)
B103 B108 B109 B104 -38.2(5)
B107 B108 B109 B112 37.1(5)
B104 B108 B109 B112 138.9(5)
B103 B108 B109 B112 100.7(5)
B107 B108 B109 B105 -63.4(6)
B112 B108 B109 B105 -100.5(5)
B104 B108 B109 B105 38.4(5)
B103 B108 B109 B105 0.2(6)
B107 B108 B109 B110 -1.0(6)
B112 B108 B109 B110 -38.1(5)
B104 B108 B109 B110 100.8(5)
B103 B108 B109 B110 62.6(6)
C21 B105 B110 B111 -1.5(6)
B106 B105 B110 B111 36.0(4)
B109 B105 B110 B111 -99.7(5)
B104 B105 B110 B111 -62.9(6)
C21 B105 B110 B106 -37.6(4)
B109 B105 B110 B106 -135.8(4)
B104 B105 B110 B106 -98.9(4)
C21 B105 B110 B112 62.1(6)
B106 B105 B110 B112 99.7(5)
B109 B105 B110 B112 -36.1(4)
B104 B105 B110 B112 0.7(6)
C21 B105 B110 B109 98.2(5)
B106 B105 B110 B109 135.8(4)
B104 B105 B110 B109 36.9(4)
C22 B106 B110 B105 103.8(5)
C21 B106 B110 B105 35.2(4)
B111 B106 B110 B105 140.2(5)
C22 B106 B110 B111 -36.4(4)
C21 B106 B110 B111 -105.0(4)
B105 B106 B110 B111 -140.2(5)
C22 B106 B110 B112 2.5(6)
C21 B106 B110 B112 -66.2(5)
B105 B106 B110 B112 -101.4(5)
B111 B106 B110 B112 38.8(5)
C22 B106 B110 B109 64.6(5)
C21 B106 B110 B109 -4.0(5)
B105 B106 B110 B109 -39.2(4)
B111 B106 B110 B109 101.0(5)
B104 B109 B110 B105 -37.5(4)
B112 B109 B110 B105 -139.3(5)
B108 B109 B110 B105 -101.2(5)
B104 B109 B110 B111 64.9(6)
B112 B109 B110 B111 -36.8(5)
B105 B109 B110 B111 102.5(5)
B108 B109 B110 B111 1.3(6)
B104 B109 B110 B106 1.6(5)
B112 B109 B110 B106 -100.1(5)
B105 B109 B110 B106 39.1(4)
B108 B109 B110 B106 -62.0(6)
B104 B109 B110 B112 101.7(5)
B105 B109 B110 B112 139.3(5)
B108 B109 B110 B112 38.1(5)
B108 B107 B111 C22 99.9(5)
B112 B107 B111 C22 137.0(5)
B103 B107 B111 C22 36.5(4)
C22 B107 B111 B110 -99.4(5)
B108 B107 B111 B110 0.5(6)
B112 B107 B111 B110 37.6(4)
B103 B107 B111 B110 -62.9(6)
C22 B107 B111 B112 -137.0(5)
B108 B107 B111 B112 -37.1(5)
B103 B107 B111 B112 -100.5(5)
C22 B107 B111 B106 -36.3(4)
B108 B107 B111 B106 63.6(6)
B112 B107 B111 B106 100.7(5)
B103 B107 B111 B106 0.2(6)
B105 B110 B111 C22 1.7(6)
B106 B110 B111 C22 37.7(4)
B112 B110 B111 C22 -98.5(5)
B109 B110 B111 C22 -62.0(6)
B105 B110 B111 B107 62.6(6)
B106 B110 B111 B107 98.6(5)
B112 B110 B111 B107 -37.6(5)
B109 B110 B111 B107 -1.1(6)
B105 B110 B111 B112 100.2(5)
B106 B110 B111 B112 136.2(5)
B109 B110 B111 B112 36.5(5)
B105 B110 B111 B106 -36.0(4)
B112 B110 B111 B106 -136.2(5)
B109 B110 B111 B106 -99.7(5)
C21 B106 B111 C22 -40.5(4)
B105 B106 B111 C22 -102.0(5)
B110 B106 B111 C22 -137.6(5)
C22 B106 B111 B107 35.4(4)
C21 B106 B111 B107 -5.1(6)
B105 B106 B111 B107 -66.5(5)
B110 B106 B111 B107 -102.2(5)
C22 B106 B111 B110 137.6(5)
C21 B106 B111 B110 97.0(5)
B105 B106 B111 B110 35.6(4)
C22 B106 B111 B112 98.6(5)
C21 B106 B111 B112 58.0(5)
B105 B106 B111 B112 -3.4(6)
B110 B106 B111 B112 -39.0(4)
B104 B109 B112 B107 -0.2(6)
B105 B109 B112 B107 64.0(5)
B108 B109 B112 B107 -37.3(4)
B110 B109 B112 B107 100.0(5)
B104 B109 B112 B111 -63.2(6)
B105 B109 B112 B111 1.0(6)
B108 B109 B112 B111 -100.3(5)
B110 B109 B112 B111 37.0(4)
B104 B109 B112 B108 37.0(4)
B105 B109 B112 B108 101.3(5)
B110 B109 B112 B108 137.3(5)
B104 B109 B112 B110 -100.3(5)
B105 B109 B112 B110 -36.0(4)
B108 B109 B112 B110 -137.3(5)
C22 B107 B112 B109 -63.4(6)
B111 B107 B112 B109 -101.3(5)
B108 B107 B112 B109 37.5(4)
B103 B107 B112 B109 -0.7(6)
C22 B107 B112 B111 37.8(4)
B108 B107 B112 B111 138.8(5)
B103 B107 B112 B111 100.6(5)
C22 B107 B112 B108 -100.9(5)
B111 B107 B112 B108 -138.8(5)
B103 B107 B112 B108 -38.2(4)
C22 B107 B112 B110 0.6(6)
B111 B107 B112 B110 -37.2(5)
B108 B107 B112 B110 101.6(5)
B103 B107 B112 B110 63.4(6)
C22 B111 B112 B109 64.0(5)
B107 B111 B112 B109 100.8(5)
B110 B111 B112 B109 -37.4(4)
B106 B111 B112 B109 1.4(6)
C22 B111 B112 B107 -36.7(4)
B110 B111 B112 B107 -138.2(5)
B106 B111 B112 B107 -99.3(5)
C22 B111 B112 B108 0.1(5)
B107 B111 B112 B108 36.8(4)
B110 B111 B112 B108 -101.4(5)
B106 B111 B112 B108 -62.5(5)
C22 B111 B112 B110 101.4(5)
B107 B111 B112 B110 138.2(5)
B106 B111 B112 B110 38.8(4)
B107 B108 B112 B109 -138.4(5)
B104 B108 B112 B109 -36.2(4)
B103 B108 B112 B109 -100.0(5)
B104 B108 B112 B107 102.2(5)
B103 B108 B112 B107 38.4(4)
B109 B108 B112 B107 138.4(5)
B107 B108 B112 B111 -36.6(4)
B104 B108 B112 B111 65.6(5)
B103 B108 B112 B111 1.8(5)
B109 B108 B112 B111 101.8(5)
B107 B108 B112 B110 -99.8(5)
B104 B108 B112 B110 2.4(6)
B103 B108 B112 B110 -61.4(5)
B109 B108 B112 B110 38.5(4)
B105 B110 B112 B109 36.5(4)
B111 B110 B112 B109 138.7(5)
B106 B110 B112 B109 99.8(5)
B105 B110 B112 B107 -65.2(6)
B111 B110 B112 B107 37.0(4)
B106 B110 B112 B107 -1.9(6)
B109 B110 B112 B107 -101.7(5)
B105 B110 B112 B111 -102.2(5)
B106 B110 B112 B111 -38.9(4)
B109 B110 B112 B111 -138.7(5)
B105 B110 B112 B108 -1.9(6)
B111 B110 B112 B108 100.2(5)
B106 B110 B112 B108 61.3(6)
B109 B110 B112 B108 -38.4(4)
P1 N1 C1 B4 -93.6(6)
P1 N1 C1 B5 -9.5(8)
P1 N1 C1 B3 -167.4(4)
P1 N1 C1 B6 65.7(6)
P1 N1 C1 C2 128.4(4)
B8 B4 C1 N1 -139.7(5)
B9 B4 C1 N1 156.7(5)
B3 B4 C1 N1 -102.6(6)
B5 B4 C1 N1 120.2(6)
B8 B4 C1 B5 100.2(5)
B9 B4 C1 B5 36.5(4)
B3 B4 C1 B5 137.2(4)
B8 B4 C1 B3 -37.1(4)
B9 B4 C1 B3 -100.8(5)
B5 B4 C1 B3 -137.2(4)
B8 B4 C1 B6 59.9(6)
B9 B4 C1 B6 -3.8(6)
B3 B4 C1 B6 96.9(4)
B5 B4 C1 B6 -40.3(4)
B8 B4 C1 C2 0.9(6)
B9 B4 C1 C2 -62.8(5)
B3 B4 C1 C2 37.9(4)
B5 B4 C1 C2 -99.3(4)
B9 B5 C1 N1 -153.5(5)
B6 B5 C1 N1 105.5(6)
B10 B5 C1 N1 143.4(5)
B4 B5 C1 N1 -117.3(6)
B9 B5 C1 B4 -36.2(4)
B6 B5 C1 B4 -137.1(4)
B10 B5 C1 B4 -99.3(5)
B9 B5 C1 B3 4.8(6)
B6 B5 C1 B3 -96.2(4)
B10 B5 C1 B3 -58.3(6)
B4 B5 C1 B3 41.0(4)
B9 B5 C1 B6 101.0(5)
B10 B5 C1 B6 37.9(4)
B4 B5 C1 B6 137.1(4)
B9 B5 C1 C2 65.6(5)
B6 B5 C1 C2 -35.4(3)
B10 B5 C1 C2 2.5(5)
B4 B5 C1 C2 101.8(4)
C2 B3 C1 N1 -104.5(4)
B8 B3 C1 N1 156.0(4)
B4 B3 C1 N1 119.7(5)
B7 B3 C1 N1 -140.8(4)
C2 B3 C1 B4 135.8(4)
B8 B3 C1 B4 36.3(4)
B7 B3 C1 B4 99.5(5)
C2 B3 C1 B5 94.2(4)
B8 B3 C1 B5 -5.3(6)
B4 B3 C1 B5 -41.6(4)
B7 B3 C1 B5 57.9(6)
C2 B3 C1 B6 28.7(4)
B8 B3 C1 B6 -70.8(5)
B4 B3 C1 B6 -107.1(4)
B7 B3 C1 B6 -7.7(5)
B8 B3 C1 C2 -99.5(4)
B4 B3 C1 C2 -135.8(4)
B7 B3 C1 C2 -36.4(4)
C2 B6 C1 N1 101.8(5)
B10 B6 C1 N1 -158.1(5)
B5 B6 C1 N1 -120.7(5)
B11 B6 C1 N1 139.6(5)
C2 B6 C1 B4 -96.0(4)
B10 B6 C1 B4 4.1(6)
B5 B6 C1 B4 41.4(4)
B11 B6 C1 B4 -58.2(6)
C2 B6 C1 B5 -137.4(4)
B10 B6 C1 B5 -37.3(4)
B11 B6 C1 B5 -99.6(5)
C2 B6 C1 B3 -29.5(4)
B10 B6 C1 B3 70.6(5)
B5 B6 C1 B3 107.9(4)
B11 B6 C1 B3 8.3(5)
B10 B6 C1 C2 100.1(4)
B5 B6 C1 C2 137.4(4)
B11 B6 C1 C2 37.8(4)
B8 B7 C2 B11 -101.2(5)
B12 B7 C2 B11 -38.0(4)
B3 B7 C2 B11 -139.2(5)
B8 B7 C2 B6 -61.2(5)
B12 B7 C2 B6 2.0(6)
B3 B7 C2 B6 -99.2(5)
B11 B7 C2 B6 40.0(4)
B8 B7 C2 B3 38.0(4)
B12 B7 C2 B3 101.2(5)
B11 B7 C2 B3 139.2(5)
B8 B7 C2 S1 145.8(4)
B12 B7 C2 S1 -151.0(4)
B3 B7 C2 S1 107.7(5)
B11 B7 C2 S1 -113.0(5)
B8 B7 C2 C1 2.4(5)
B12 B7 C2 C1 65.6(5)
B3 B7 C2 C1 -35.6(4)
B11 B7 C2 C1 103.6(4)
B10 B11 C2 B7 100.5(5)
B12 B11 C2 B7 38.0(4)
B6 B11 C2 B7 138.7(5)
B10 B11 C2 B6 -38.2(4)
B12 B11 C2 B6 -100.7(5)
B7 B11 C2 B6 -138.7(5)
B10 B11 C2 B3 61.1(5)
B12 B11 C2 B3 -1.3(6)
B6 B11 C2 B3 99.3(5)
B7 B11 C2 B3 -39.4(4)
B10 B11 C2 S1 -140.6(4)
B12 B11 C2 S1 157.0(4)
B6 B11 C2 S1 -102.3(4)
B7 B11 C2 S1 118.9(5)
B10 B11 C2 C1 -0.3(5)
B12 B11 C2 C1 -62.7(5)
B6 B11 C2 C1 38.0(4)
B7 B11 C2 C1 -100.8(4)
B10 B6 C2 B7 -2.7(6)
B5 B6 C2 B7 60.7(5)
C1 B6 C2 B7 97.3(4)
B11 B6 C2 B7 -40.4(4)
B10 B6 C2 B11 37.7(4)
B5 B6 C2 B11 101.0(4)
C1 B6 C2 B11 137.6(4)
B10 B6 C2 B3 -70.3(5)
B5 B6 C2 B3 -7.0(5)
C1 B6 C2 B3 29.6(3)
B11 B6 C2 B3 -108.0(4)
B10 B6 C2 S1 154.1(4)
B5 B6 C2 S1 -142.6(3)
C1 B6 C2 S1 -106.0(3)
B11 B6 C2 S1 116.4(4)
B10 B6 C2 C1 -99.9(4)
B5 B6 C2 C1 -36.6(3)
B11 B6 C2 C1 -137.6(4)
C1 B3 C2 B7 -138.4(4)
B8 B3 C2 B7 -37.8(4)
B4 B3 C2 B7 -100.1(4)
C1 B3 C2 B11 -98.6(4)
B8 B3 C2 B11 2.1(6)
B4 B3 C2 B11 -60.2(5)
B7 B3 C2 B11 39.9(4)
C1 B3 C2 B6 -30.5(3)
B8 B3 C2 B6 70.1(5)
B4 B3 C2 B6 7.8(5)
B7 B3 C2 B6 107.9(4)
C1 B3 C2 S1 102.3(4)
B8 B3 C2 S1 -157.1(4)
B4 B3 C2 S1 140.6(4)
B7 B3 C2 S1 -119.3(4)
B8 B3 C2 C1 100.6(4)
B4 B3 C2 C1 38.4(3)
B7 B3 C2 C1 138.4(4)
Pd1 S1 C2 B7 -22.0(5)
Pd1 S1 C2 B11 -102.6(4)
Pd1 S1 C2 B6 -175.1(3)
Pd1 S1 C2 B3 54.6(3)
Pd1 S1 C2 C1 119.1(3)
N1 C1 C2 B7 143.6(5)
B4 C1 C2 B7 -2.1(5)
B5 C1 C2 B7 -69.4(5)
B3 C1 C2 B7 38.3(4)
B6 C1 C2 B7 -107.6(4)
N1 C1 C2 B11 -148.5(4)
B4 C1 C2 B11 65.8(5)
B5 C1 C2 B11 -1.5(5)
B3 C1 C2 B11 106.2(4)
B6 C1 C2 B11 -39.7(4)
N1 C1 C2 B6 -108.8(5)
B4 C1 C2 B6 105.5(4)
B5 C1 C2 B6 38.2(4)
B3 C1 C2 B6 145.9(4)
N1 C1 C2 B3 105.3(5)
B4 C1 C2 B3 -40.4(4)
B5 C1 C2 B3 -107.7(4)
B6 C1 C2 B3 -145.9(4)
N1 C1 C2 S1 -4.7(5)
B4 C1 C2 S1 -150.4(4)
B5 C1 C2 S1 142.3(4)
B3 C1 C2 S1 -110.0(4)
B6 C1 C2 S1 104.1(4)
N1 P1 C3 C4 -5.7(5)
C15 P1 C3 C4 113.0(4)
C9 P1 C3 C4 -132.2(4)
N1 P1 C3 C8 -178.7(4)
C15 P1 C3 C8 -60.0(5)
C9 P1 C3 C8 54.8(5)
C8 C3 C4 C5 1.4(8)
P1 C3 C4 C5 -171.4(4)
C3 C4 C5 C6 0.8(9)
C4 C5 C6 C7 -3.2(9)
C5 C6 C7 C8 3.6(9)
C6 C7 C8 C3 -1.4(8)
C4 C3 C8 C7 -1.1(8)
P1 C3 C8 C7 171.9(4)
N1 P1 C9 C10 -75.9(4)
C3 P1 C9 C10 43.4(4)
C15 P1 C9 C10 153.3(3)
N1 P1 C9 C14 98.2(4)
C3 P1 C9 C14 -142.5(4)
C15 P1 C9 C14 -32.6(4)
C14 C9 C10 C11 -0.2(7)
P1 C9 C10 C11 174.1(4)
C9 C10 C11 C12 0.9(7)
C10 C11 C12 C13 -0.5(8)
C11 C12 C13 C14 -0.5(8)
C12 C13 C14 C9 1.1(8)
C10 C9 C14 C13 -0.8(7)
P1 C9 C14 C13 -174.7(4)
N1 P1 C15 C20 25.9(5)
C3 P1 C15 C20 -87.9(4)
C9 P1 C15 C20 159.3(4)
N1 P1 C15 C16 -165.3(4)
C3 P1 C15 C16 80.9(5)
C9 P1 C15 C16 -32.0(5)
C20 C15 C16 C17 -0.1(8)
P1 C15 C16 C17 -168.4(4)
C15 C16 C17 C18 -1.0(8)
C16 C17 C18 C19 1.5(9)
C17 C18 C19 C20 -0.8(9)
C18 C19 C20 C15 -0.3(8)
C16 C15 C20 C19 0.8(8)
P1 C15 C20 C19 170.1(4)
P2 N2 C21 B104 1.6(8)
P2 N2 C21 B105 86.3(7)
P2 N2 C21 B103 -76.6(6)
P2 N2 C21 B106 157.6(4)
P2 N2 C21 C22 -139.9(4)
B109 B104 C21 N2 152.3(5)
B108 B104 C21 N2 -143.4(5)
B105 B104 C21 N2 116.3(6)
B103 B104 C21 N2 -107.0(6)
B109 B104 C21 B105 35.9(4)
B108 B104 C21 B105 100.2(5)
B103 B104 C21 B105 136.7(5)
B109 B104 C21 B103 -100.7(5)
B108 B104 C21 B103 -36.4(4)
B105 B104 C21 B103 -136.7(5)
B109 B104 C21 B106 -4.3(5)
B108 B104 C21 B106 60.0(5)
B105 B104 C21 B106 -40.2(4)
B103 B104 C21 B106 96.4(4)
B109 B104 C21 C22 -63.7(4)
B108 B104 C21 C22 0.6(5)
B105 B104 C21 C22 -99.7(4)
B103 B104 C21 C22 37.0(4)
B110 B105 C21 N2 137.7(5)
B106 B105 C21 N2 100.4(6)
B109 B105 C21 N2 -158.0(5)
B104 B105 C21 N2 -123.0(6)
B110 B105 C21 B104 -99.3(5)
B106 B105 C21 B104 -136.6(5)
B109 B105 C21 B104 -35.1(4)
B110 B105 C21 B103 -58.2(6)
B106 B105 C21 B103 -95.5(5)
B109 B105 C21 B103 6.1(6)
B104 B105 C21 B103 41.1(4)
B110 B105 C21 B106 37.3(4)
B109 B105 C21 B106 101.6(5)
B104 B105 C21 B106 136.6(5)
B110 B105 C21 C22 0.7(5)
B106 B105 C21 C22 -36.5(4)
B109 B105 C21 C22 65.0(5)
B104 B105 C21 C22 100.1(4)
C22 B103 C21 N2 -100.8(5)
B108 B103 C21 N2 159.3(5)
B107 B103 C21 N2 -137.9(5)
B104 B103 C21 N2 123.6(6)
C22 B103 C21 B104 135.6(5)
B108 B103 C21 B104 35.6(5)
B107 B103 C21 B104 98.5(5)
C22 B103 C21 B105 94.0(5)
B108 B103 C21 B105 -6.0(6)
B107 B103 C21 B105 56.9(6)
B104 B103 C21 B105 -41.6(5)
C22 B103 C21 B106 29.3(4)
B108 B103 C21 B106 -70.6(5)
B107 B103 C21 B106 -7.8(6)
B104 B103 C21 B106 -106.3(5)
B108 B103 C21 C22 -100.0(5)
B107 B103 C21 C22 -37.1(4)
B104 B103 C21 C22 -135.6(5)
C22 B106 C21 N2 104.1(4)
B105 B106 C21 N2 -119.5(5)
B110 B106 C21 N2 -155.5(4)
B111 B106 C21 N2 141.2(4)
C22 B106 C21 B104 -95.1(4)
B105 B106 C21 B104 41.3(4)
B110 B106 C21 B104 5.2(5)
B111 B106 C21 B104 -58.0(5)
C22 B106 C21 B105 -136.4(4)
B110 B106 C21 B105 -36.0(4)
B111 B106 C21 B105 -99.3(5)
C22 B106 C21 B103 -29.1(4)
B105 B106 C21 B103 107.3(5)
B110 B106 C21 B103 71.2(5)
B111 B106 C21 B103 7.9(6)
B105 B106 C21 C22 136.4(4)
B110 B106 C21 C22 100.4(4)
B111 B106 C21 C22 37.1(4)
B108 B107 C22 B111 -101.6(5)
B112 B107 C22 B111 -38.3(4)
B103 B107 C22 B111 -138.9(4)
B111 B107 C22 B103 138.9(4)
B108 B107 C22 B103 37.3(4)
B112 B107 C22 B103 100.6(5)
B111 B107 C22 B106 39.3(4)
B108 B107 C22 B106 -62.4(5)
B112 B107 C22 B106 1.0(6)
B103 B107 C22 B106 -99.6(4)
B111 B107 C22 S2 -111.4(5)
B108 B107 C22 S2 146.9(4)
B112 B107 C22 S2 -149.7(4)
B103 B107 C22 S2 109.7(5)
B111 B107 C22 C21 101.5(4)
B108 B107 C22 C21 -0.1(5)
B112 B107 C22 C21 63.2(5)
B103 B107 C22 C21 -37.4(3)
B110 B111 C22 B107 101.1(5)
B112 B111 C22 B107 37.9(4)
B106 B111 C22 B107 138.8(5)
B107 B111 C22 B103 -40.0(4)
B110 B111 C22 B103 61.1(5)
B112 B111 C22 B103 -2.1(5)
B106 B111 C22 B103 98.8(4)
B107 B111 C22 B106 -138.8(5)
B110 B111 C22 B106 -37.8(4)
B112 B111 C22 B106 -100.9(5)
B107 B111 C22 S2 121.3(4)
B110 B111 C22 S2 -137.6(4)
B112 B111 C22 S2 159.2(3)
B106 B111 C22 S2 -99.9(4)
B107 B111 C22 C21 -102.3(4)
B110 B111 C22 C21 -1.2(5)
B112 B111 C22 C21 -64.4(5)
B106 B111 C22 C21 36.5(4)
C21 B103 C22 B107 -137.3(4)
B108 B103 C22 B107 -36.6(4)
B104 B103 C22 B107 -99.2(5)
C21 B103 C22 B111 -97.6(4)
B108 B103 C22 B111 3.2(5)
B107 B103 C22 B111 39.8(4)
B104 B103 C22 B111 -59.5(5)
C21 B103 C22 B106 -30.4(4)
B108 B103 C22 B106 70.4(5)
B107 B103 C22 B106 106.9(5)
B104 B103 C22 B106 7.7(6)
C21 B103 C22 S2 100.8(4)
B108 B103 C22 S2 -158.4(3)
B107 B103 C22 S2 -121.8(4)
B104 B103 C22 S2 138.9(4)
B108 B103 C22 C21 100.8(4)
B107 B103 C22 C21 137.3(4)
B104 B103 C22 C21 38.1(4)
C21 B106 C22 B107 98.7(5)
B105 B106 C22 B107 60.5(6)
B110 B106 C22 B107 -2.2(6)
B111 B106 C22 B107 -39.5(5)
C21 B106 C22 B111 138.2(5)
B105 B106 C22 B111 100.0(5)
B110 B106 C22 B111 37.3(4)
C21 B106 C22 B103 30.4(4)
B105 B106 C22 B103 -7.7(6)
B110 B106 C22 B103 -70.4(5)
B111 B106 C22 B103 -107.8(5)
C21 B106 C22 S2 -105.5(4)
B105 B106 C22 S2 -143.6(4)
B110 B106 C22 S2 153.7(4)
B111 B106 C22 S2 116.4(4)
B105 B106 C22 C21 -38.1(4)
B110 B106 C22 C21 -100.9(5)
B111 B106 C22 C21 -138.2(5)
Pd1 S2 C22 B107 -37.1(5)
Pd1 S2 C22 B111 -117.2(3)
Pd1 S2 C22 B103 42.7(4)
Pd1 S2 C22 B106 172.1(3)
Pd1 S2 C22 C21 108.6(3)
N2 C21 C22 B107 150.5(4)
B104 C21 C22 B107 -0.3(5)
B105 C21 C22 B107 -66.7(5)
B103 C21 C22 B107 39.9(4)
B106 C21 C22 B107 -105.5(5)
N2 C21 C22 B111 -142.5(5)
B104 C21 C22 B111 66.7(5)
B105 C21 C22 B111 0.3(5)
B103 C21 C22 B111 106.9(5)
B106 C21 C22 B111 -38.5(4)
N2 C21 C22 B103 110.6(5)
B104 C21 C22 B103 -40.2(4)
B105 C21 C22 B103 -106.5(5)
B106 C21 C22 B103 -145.4(5)
N2 C21 C22 B106 -104.0(5)
B104 C21 C22 B106 105.2(5)
B105 C21 C22 B106 38.9(4)
B103 C21 C22 B106 145.4(5)
N2 C21 C22 S2 -2.0(5)
B104 C21 C22 S2 -152.9(4)
B105 C21 C22 S2 140.8(4)
B103 C21 C22 S2 -112.7(4)
B106 C21 C22 S2 101.9(4)
N2 P2 C23 C28 174.4(5)
C29 P2 C23 C28 42.7(5)
C35 P2 C23 C28 -68.9(5)
N2 P2 C23 C24 -9.4(5)
C29 P2 C23 C24 -141.1(4)
C35 P2 C23 C24 107.2(5)
C28 C23 C24 C25 0.9(8)
P2 C23 C24 C25 -175.4(4)
C23 C24 C25 C26 -1.1(8)
C24 C25 C26 C27 0.2(8)
C25 C26 C27 C28 0.9(9)
C26 C27 C28 C23 -1.1(9)
C24 C23 C28 C27 0.2(8)
P2 C23 C28 C27 176.3(4)
N2 P2 C29 C30 -103.9(5)
C35 P2 C29 C30 136.3(5)
C23 P2 C29 C30 23.8(6)
N2 P2 C29 C34 69.7(6)
C35 P2 C29 C34 -50.1(5)
C23 P2 C29 C34 -162.6(5)
C34 C29 C30 C31 3.4(10)
P2 C29 C30 C31 176.9(5)
C29 C30 C31 C32 -1.5(11)
C30 C31 C32 C33 -0.5(12)
C31 C32 C33 C34 0.5(12)
C32 C33 C34 C29 1.4(11)
C30 C29 C34 C33 -3.3(10)
P2 C29 C34 C33 -177.2(5)
N2 P2 C35 C36 178.2(4)
C29 P2 C35 C36 -54.6(5)
C23 P2 C35 C36 58.6(5)
N2 P2 C35 C40 -3.9(5)
C29 P2 C35 C40 123.3(4)
C23 P2 C35 C40 -123.5(4)
C40 C35 C36 C37 0.2(8)
P2 C35 C36 C37 178.2(4)
C35 C36 C37 C38 -0.6(8)
C36 C37 C38 C39 1.2(8)
C37 C38 C39 C40 -1.5(8)
C38 C39 C40 C35 1.1(7)
C36 C35 C40 C39 -0.5(7)
P2 C35 C40 C39 -178.4(4)
C42 P3 C41 P4 99.9(2)
C48 P3 C41 P4 -146.9(2)
Pd1 P3 C41 P4 -11.3(2)
C60 P4 C41 P3 123.0(3)
C54 P4 C41 P3 -120.3(3)
Pd1 P4 C41 P3 11.2(2)
C48 P3 C42 C43 118.8(5)
C41 P3 C42 C43 -126.2(5)
Pd1 P3 C42 C43 -24.2(5)
C48 P3 C42 C47 -65.0(5)
C41 P3 C42 C47 50.1(5)
Pd1 P3 C42 C47 152.1(4)
C47 C42 C43 C44 0.2(8)
P3 C42 C43 C44 176.5(4)
C42 C43 C44 C45 -0.4(9)
C43 C44 C45 C46 0.8(9)
C44 C45 C46 C47 -0.9(10)
C45 C46 C47 C42 0.7(9)
C43 C42 C47 C46 -0.4(8)
P3 C42 C47 C46 -176.7(5)
C42 P3 C48 C49 -26.4(5)
C41 P3 C48 C49 -139.9(4)
Pd1 P3 C48 C49 105.4(4)
C42 P3 C48 C53 156.6(4)
C41 P3 C48 C53 43.1(5)
Pd1 P3 C48 C53 -71.6(5)
C53 C48 C49 C50 0.9(7)
P3 C48 C49 C50 -176.1(4)
C48 C49 C50 C51 -1.0(8)
C49 C50 C51 C52 0.5(8)
C50 C51 C52 C53 0.0(8)
C51 C52 C53 C48 0.0(8)
C49 C48 C53 C52 -0.5(8)
P3 C48 C53 C52 176.5(4)
C60 P4 C54 C55 -2.9(5)
C41 P4 C54 C55 -115.8(4)
Pd1 P4 C54 C55 137.2(3)
C60 P4 C54 C59 177.7(4)
C41 P4 C54 C59 64.8(4)
Pd1 P4 C54 C59 -42.2(4)
C59 C54 C55 C56 0.1(7)
P4 C54 C55 C56 -179.3(4)
C54 C55 C56 C57 -1.3(8)
C55 C56 C57 C58 1.2(8)
C56 C57 C58 C59 -0.1(8)
C57 C58 C59 C54 -1.0(8)
C55 C54 C59 C58 1.0(7)
P4 C54 C59 C58 -179.6(4)
C54 P4 C60 C61 114.1(5)
C41 P4 C60 C61 -133.9(5)
Pd1 P4 C60 C61 -33.6(5)
C54 P4 C60 C65 -69.3(5)
C41 P4 C60 C65 42.6(5)
Pd1 P4 C60 C65 142.9(4)
C65 C60 C61 C62 0.6(9)
P4 C60 C61 C62 177.3(5)
C60 C61 C62 C63 -1.4(10)
C61 C62 C63 C64 0.9(10)
C62 C63 C64 C65 0.4(10)
C63 C64 C65 C60 -1.3(9)
C61 C60 C65 C64 0.8(8)
P4 C60 C65 C64 -175.8(5)

loop_
_platon_squeeze_void_nr
_platon_squeeze_void_average_x
_platon_squeeze_void_average_y
_platon_squeeze_void_average_z
_platon_squeeze_void_volume
_platon_squeeze_void_count_electrons
_platon_squeeze_void_content
1 0.500 0.000 0.000 512 118 ' '
2 1.000 0.000 0.500 512 118 ' '
3 0.955 0.137 0.244 10 0 ' '
4 0.455 0.137 0.256 10 0 ' '
5 1.000 0.500 0.000 512 118 ' '
6 0.500 0.500 0.500 512 118 ' '
7 0.955 0.363 0.744 9 0 ' '
8 0.455 0.363 0.756 9 0 ' '
9 0.545 0.637 0.244 10 0 ' '
10 0.045 0.637 0.256 10 0 ' '
11 0.545 0.863 0.744 10 0 ' '
12 0.045 0.863 0.756 10 0 ' '
